data_7129461
loop_
_publ_author_name
'Goodwin, Conrad A. P.'
'Ciccone, Sierra R.'
'Bekoe, Samuel'
'Majumdar, Sourav'
'Scott, Brian L.'
'Ziller, Joseph W.'
'Gaunt, Andrew J.'
'Furche, Filipp'
'Evans, William J.'

_publ_section_title
;
 2.2.2-Cryptand complexes of neptunium(iii) and plutonium(iii)
;
_journal_name_full 'Chemical Communications'
_journal_paper_doi 10.1039/D1CC05904A
_journal_year 2022
_chemical_formula_moiety 'C20 H36 F6 N2 Np O12 S2, C F3 O3 S'
_chemical_formula_sum 'C21 H36 F9 N2 Np O15 S3'
_chemical_formula_weight 1060.70
_space_group_crystal_system triclinic
_space_group_IT_number 2
_space_group_name_Hall '-P 1'
_space_group_name_H-M_alt 'P -1'
_atom_sites_solution_hydrogens geom
_atom_sites_solution_primary dual
_audit_creation_date 2021-04-27
_audit_creation_method
;
Olex2 1.3
(compiled 2020.11.12 svn.r5f609507 for OlexSys, GUI svn.r6272)
;
_audit_update_record
;
2021-09-10 deposited with the CCDC.	2021-12-13 downloaded from the CCDC.
;
_cell_angle_alpha 63.878(3)
_cell_angle_beta 64.737(3)
_cell_angle_gamma 62.556(3)
_cell_formula_units_Z 6
_cell_length_a 18.1717(6)
_cell_length_b 19.5134(6)
_cell_length_c 19.6504(6)
_cell_measurement_reflns_used 9555
_cell_measurement_temperature 100(1)
_cell_measurement_theta_max 24.7440
_cell_measurement_theta_min 1.9700
_cell_volume 5328.5(3)
_computing_cell_refinement 'CrysAlisPro 1.171.40.67a (Rigaku OD, 2019)'
_computing_data_collection 'CrysAlisPro 1.171.40.67a (Rigaku OD, 2019)'
_computing_data_reduction 'CrysAlisPro 1.171.40.67a (Rigaku OD, 2019)'
_computing_molecular_graphics 'Olex2 1.3 (Dolomanov et al., 2009)'
_computing_publication_material 'Olex2 1.3 (Dolomanov et al., 2009)'
_computing_structure_refinement 'SHELXL 2018/3 (Sheldrick, 2015)'
_computing_structure_solution 'SHELXT  (Sheldrick, 2015)'
_diffrn_ambient_temperature 100(1)
_diffrn_detector 'CCD plate'
_diffrn_measured_fraction_theta_full 0.995
_diffrn_measured_fraction_theta_max 0.994
_diffrn_measurement_details
;
List of Runs (angles in degrees, time in seconds):

  # Type    Start    End  Width  t~exp~   \w     \q     \k     \f   Frames
#--------------------------------------------------------------------------
  1  \w      2.26 122.26   0.50    1.00    --   28.00  73.75 -25.74  240
  2  \w      2.26 122.26   0.50    1.00    --   28.00  73.75  64.26  240
  3  \w    -53.74  65.76   0.50    1.00    --  -28.00  73.75 154.26  239
  4  \w    -53.74  65.76   0.50    1.00    --  -28.00  73.75-115.74  239
;
_diffrn_measurement_device 'abstract diffractometer'
_diffrn_measurement_device_type 'Saxi-CrysAlisPro-abstract goniometer imported SAXI images'
_diffrn_measurement_method '\w scans'
_diffrn_orient_matrix_type 'CrysAlisPro convention (1999,Acta A55,543-557)'
_diffrn_orient_matrix_UB_11 0.0336066000
_diffrn_orient_matrix_UB_12 -0.0252701000
_diffrn_orient_matrix_UB_13 -0.0229785000
_diffrn_orient_matrix_UB_21 0.0223163000
_diffrn_orient_matrix_UB_22 -0.0196064000
_diffrn_orient_matrix_UB_23 0.0292331000
_diffrn_orient_matrix_UB_31 -0.0217449000
_diffrn_orient_matrix_UB_32 -0.0287198000
_diffrn_orient_matrix_UB_33 0.0192910000
_diffrn_radiation_monochromator graphite
_diffrn_radiation_probe x-ray
_diffrn_radiation_type 'Mo K\a'
_diffrn_radiation_wavelength 0.71073
_diffrn_reflns_av_R_equivalents 0.0853
_diffrn_reflns_av_unetI/netI 0.1197
_diffrn_reflns_Laue_measured_fraction_full 0.995
_diffrn_reflns_Laue_measured_fraction_max 0.994
_diffrn_reflns_limit_h_max 21
_diffrn_reflns_limit_h_min -22
_diffrn_reflns_limit_k_max 23
_diffrn_reflns_limit_k_min -23
_diffrn_reflns_limit_l_max 23
_diffrn_reflns_limit_l_min -23
_diffrn_reflns_number 49245
_diffrn_reflns_point_group_measured_fraction_full 0.995
_diffrn_reflns_point_group_measured_fraction_max 0.994
_diffrn_reflns_theta_full 25.242
_diffrn_reflns_theta_max 25.682
_diffrn_reflns_theta_min 1.967
_diffrn_source 'fine-focus sealed X-ray tube'
_diffrn_source_type 'Enhance (Mo) X-ray Source'
_exptl_absorpt_coefficient_mu 3.215
_exptl_absorpt_correction_T_max 1.00000
_exptl_absorpt_correction_T_min 0.42427
_exptl_absorpt_correction_type multi-scan
_exptl_absorpt_process_details
;
CrysAlisPro 1.171.40.67a (Rigaku Oxford Diffraction, 2019)
Empirical absorption correction using spherical harmonics,
 implemented in SCALE3 ABSPACK scaling algorithm.
;
_exptl_crystal_colour 'clear blue'
_exptl_crystal_colour_lustre clear
_exptl_crystal_colour_primary blue
_exptl_crystal_density_diffrn 1.983
_exptl_crystal_description plate
_exptl_crystal_F_000 3108
_exptl_crystal_preparation 'By CAPG.'
_exptl_crystal_recrystallization_method 'From THF layered with Et2O at -35C.'
_exptl_crystal_size_max 0.2
_exptl_crystal_size_mid 0.01
_exptl_crystal_size_min 0.01
_refine_diff_density_max 2.047
_refine_diff_density_min -1.337
_refine_diff_density_rms 0.176
_refine_ls_extinction_method none
_refine_ls_goodness_of_fit_ref 1.040
_refine_ls_hydrogen_treatment constr
_refine_ls_matrix_type full
_refine_ls_number_parameters 1479
_refine_ls_number_reflns 20128
_refine_ls_number_restraints 3844
_refine_ls_restrained_S_all 1.014
_refine_ls_R_factor_all 0.1130
_refine_ls_R_factor_gt 0.0671
_refine_ls_shift/su_max 0.003
_refine_ls_shift/su_mean 0.000
_refine_ls_structure_factor_coef Fsqd
_refine_ls_weighting_details 'w=1/[\s^2^(Fo^2^)+(0.0726P)^2^+0.5527P] where P=(Fo^2^+2Fc^2^)/3'
_refine_ls_weighting_scheme calc
_refine_ls_wR_factor_gt 0.1559
_refine_ls_wR_factor_ref 0.1888
_reflns_Friedel_coverage 0.000
_reflns_number_gt 12491
_reflns_number_total 20128
_reflns_threshold_expression 'I > 2\s(I)'
_cod_data_source_file d1cc05904a2.cif
_cod_data_source_block ms0602
_cod_original_cell_volume 5328.5(4)
_cod_database_code 7129461
_lanl_internal_coll_name ms0602
_lanl_internal_coll_client CAPG
_lanl_internal_coll_type custom
_lanl_internal_coll_frame_time 1s
_lanl_internal_coll_frame_width 0.5
_lanl_internal_coll_frame_method '\w scans'
_lanl_internal_coll_user CAPG
_lanl_internal_coll_date 04/20/21
_lanl_internal_process_user CAPG
_lanl_internal_process_date 04/20/21
_lanl_internal_solution_user CAPG
_lanl_internal_solution_date 04/27/21
_lanl_internal_refinement_user CAPG
_lanl_internal_refinement_date 04/27/21
_shelx_shelxl_version_number 2018/3
_chemical_oxdiff_formula 'C21 H36 F9 N2 Np O15 S3'
_shelx_space_group_comment
;
The symmetry employed for this shelxl refinement is uniquely defined
by the following loop, which should always be used as a source of
symmetry information in preference to the above space-group names.
They are only intended as comments.
;
_shelx_estimated_absorpt_t_max 0.969
_shelx_estimated_absorpt_t_min 0.566
_reflns_odcompleteness_completeness 99.20
_reflns_odcompleteness_iscentric 1
_reflns_odcompleteness_theta 26.32
_olex2_refinement_description
;
1. Fixed Uiso
 At 1.2 times of:
  All C(H,H) groups
2. Restrained distances
 F1-F2 \\sim F2-F3 \\sim F1-F3 \\sim F4-F5 \\sim F5-F6 \\sim F4-F6 \\sim F7-F8
\\sim F8-F9 \\sim F7-F9 \\sim F10-
 F11 \\sim F11-F12 \\sim F10-F12 \\sim F13-F14 \\sim F14-F15 \\sim F13-F15
\\sim F16A-F17A \\sim F17A-F18A
 \\sim F16A-F18A \\sim F16B-F17B \\sim F17B-F18B \\sim F16B-F18B \\sim F19-F20
\\sim F20-F21 \\sim F19-F21
 \\sim F22A-F23A \\sim F23A-F24A \\sim F22A-F24A \\sim F22B-F23B \\sim
F23B-F24B \\sim F22B-F24B \\sim F25-
 F26 \\sim F26-F27 \\sim F25-F27
 with sigma of 0.005
 F1-C19 \\sim F2-C19 \\sim F3-C19 \\sim F4-C20 \\sim F5-C20 \\sim F6-C20 \\sim
F7-C21 \\sim F8-C21 \\sim F9-
 C21 \\sim F10-C40 \\sim F11-C40 \\sim F12-C40 \\sim F13-C41 \\sim F14-C41
\\sim F15-C41 \\sim F16A-C42A ~
 F17A-C42A \\sim F18A-C42A \\sim F16B-C42B \\sim F17B-C42B \\sim F18B-C42B
\\sim F19-C61 \\sim F20-C61
 \\sim F21-C61 \\sim F22A-C62A \\sim F23A-C62A \\sim F24A-C62A \\sim F22B-C62B
\\sim F23B-C62B \\sim F24B-
 C62B \\sim F25-C63 \\sim F26-C63 \\sim F27-C63
 with sigma of 0.005
3. Uiso/Uaniso restraints and constraints
All non-hydrogen atoms have similar U: within 2A with sigma of 0.008 and sigma
for terminal atoms of 0.008 within 2A
4. Rigid body (RIGU) restrains
 All non-hydrogen atoms
 with sigma for 1-2 distances of 0.008 and sigma for 1-3 distances of 0.008
5. Others
 Sof(S8B)=Sof(O42B)=Sof(C62B)=Sof(F24B)=Sof(F23B)=Sof(F22B)=Sof(O41B)=1-FVAR(1)
 Sof(S8A)=Sof(F23A)=Sof(F24A)=Sof(O42A)=Sof(F22A)=Sof(C62A)=Sof(O41A)=FVAR(1)
 Sof(F18B)=Sof(F17B)=Sof(F16B)=Sof(C42B)=1-FVAR(2)
 Sof(C42A)=Sof(F16A)=Sof(F18A)=Sof(F17A)=FVAR(2)
6.a Secondary CH2 refined with riding coordinates:
 C26(H26A,H26B), C36(H36A,H36B), C37(H37A,H37B), C44(H44A,H44B), C33(H33A,
 H33B), C23(H23A,H23B), C45(H45A,H45B), C46(H46A,H46B), C35(H35A,H35B),
 C57(H57A,H57B), C2(H2A,H2B), C43(H43A,H43B), C16(H16A,H16B), C27(H27A,H27B),
 C34(H34A,H34B), C10(H10A,H10B), C3(H3A,H3B), C58(H58A,H58B), C29(H29A,H29B),
 C50(H50A,H50B), C51(H51A,H51B), C56(H56A,H56B), C49(H49A,H49B), C5(H5A,H5B),
 C18(H18A,H18B), C39(H39A,H39B), C17(H17A,H17B), C32(H32A,H32B), C31(H31A,H31B),
  C15(H15A,H15B), C7(H7A,H7B), C9(H9A,H9B), C47(H47A,H47B), C12(H12A,H12B),
 C55(H55A,H55B), C30(H30A,H30B), C13(H13A,H13B), C1(H1A,H1B), C22(H22A,H22B),
 C8(H8A,H8B), C11(H11A,H11B), C48(H48A,H48B), C38(H38A,H38B), C54(H54A,H54B),
 C28(H28A,H28B), C4(H4A,H4B), C6(H6A,H6B), C25(H25A,H25B), C14(H14A,H14B),
 C52(H52A,H52B), C24(H24A,H24B), C59(H59A,H59B), C60(H60A,H60B), C53(H53A,H53B)
;
_olex2_exptl_crystal_mounting_method
'From NVH oil into a quartz capillary which was sealed at both ends with capilllary wax. The outside was then coated in Tough As Nails clear nail varnish to provide shatter resistance.'
_olex2_submission_special_instructions 'No special instructions were received'
_oxdiff_exptl_absorpt_empirical_details
;
Empirical correction (ABSPACK) includes:
- Absorption correction using spherical harmonics
- Frame scaling
;
_oxdiff_exptl_absorpt_empirical_full_max 3.129
_oxdiff_exptl_absorpt_empirical_full_min 0.620

loop_
_space_group_symop_operation_xyz
'x, y, z'
'-x, -y, -z'

loop_
_atom_site_label
_atom_site_type_symbol
_atom_site_fract_x
_atom_site_fract_y
_atom_site_fract_z
_atom_site_U_iso_or_equiv
_atom_site_adp_type
_atom_site_occupancy
_atom_site_site_symmetry_order
_atom_site_calc_flag
_atom_site_refinement_flags_posn
_atom_site_refinement_flags_adp
_atom_site_refinement_flags_occupancy
_atom_site_disorder_assembly
_atom_site_disorder_group
Np2 Np 0.04241(3) 0.75291(3) 0.79145(2) 0.03733(13) Uani 1 1 d . . . . .
Np1 Np 0.22497(3) 0.59067(3) 0.26117(3) 0.04043(13) Uani 1 1 d . . . . .
Np3 Np 0.55934(3) 0.88736(3) 0.29225(3) 0.04169(14) Uani 1 1 d . . . . .
S9 S 0.7785(3) 0.8311(2) 0.5183(2) 0.0718(10) Uani 1 1 d . U . . .
S6 S 0.5937(2) 0.2477(2) 0.2582(2) 0.0694(9) Uani 1 1 d . U . . .
S1 S 0.1841(3) 0.5267(3) 0.4873(2) 0.0700(10) Uani 1 1 d . U . . .
S5 S -0.1035(3) 0.9716(2) 0.7252(2) 0.0690(10) Uani 1 1 d . U . . .
S2 S 0.0797(3) 0.7270(3) 0.1207(2) 0.0759(11) Uani 1 1 d . U . . .
S4 S 0.0353(3) 0.5428(3) 0.8398(3) 0.0859(11) Uani 1 1 d . U . . .
S7 S 0.4276(3) 0.7434(3) 0.4107(3) 0.0853(12) Uani 1 1 d . U . . .
S3 S 0.6229(4) 0.6244(4) 0.0422(3) 0.1165(16) Uani 1 1 d . U . . .
S8A S 0.6579(9) 0.9697(10) 0.0756(9) 0.108(3) Uani 0.604(8) 1 d . U P A 1
F25 F 0.8619(6) 0.9020(6) 0.3801(5) 0.117(3) Uani 1 1 d D U . . .
F14 F -0.0284(4) 1.0327(5) 0.5778(6) 0.115(3) Uani 1 1 d D U . . .
F26 F 0.9289(5) 0.8497(5) 0.4679(5) 0.108(3) Uani 1 1 d D U . . .
F15 F -0.1176(5) 0.9792(5) 0.5955(5) 0.104(3) Uani 1 1 d D U . . .
F10 F 0.1858(5) 0.4813(5) 0.7554(6) 0.110(3) Uani 1 1 d D U . . .
O17 O 0.2017(5) 0.6496(5) 0.7758(5) 0.059(2) Uani 1 1 d . U . . .
F1 F 0.3358(5) 0.5209(5) 0.4699(4) 0.112(3) Uani 1 1 d D U . . .
O31 O 0.5822(6) 0.8286(6) 0.4335(5) 0.070(2) Uani 1 1 d . U . . .
O1 O 0.2492(7) 0.5322(6) 0.1514(5) 0.074(2) Uani 1 1 d . U . . .
F2 F 0.2462(6) 0.5297(5) 0.5830(3) 0.111(3) Uani 1 1 d D U . . .
F12 F 0.0786(6) 0.5386(5) 0.7060(5) 0.125(3) Uani 1 1 d D U . . .
O32 O 0.4261(6) 0.9211(6) 0.4110(5) 0.070(2) Uani 1 1 d . U . . .
F11 F 0.0967(6) 0.4199(4) 0.7910(6) 0.117(3) Uani 1 1 d D U . . .
O21 O 0.0119(6) 0.7645(6) 0.6661(5) 0.063(2) Uani 1 1 d . U . . .
O18 O -0.0097(6) 0.8519(6) 0.8738(5) 0.067(2) Uani 1 1 d . U . . .
O45 O 0.7742(6) 0.8222(7) 0.5958(6) 0.084(3) Uani 1 1 d . U . . .
F27 F 0.8211(6) 0.9605(5) 0.4669(5) 0.124(3) Uani 1 1 d D U . . .
O7 O 0.2083(5) 0.5533(6) 0.4024(4) 0.062(2) Uani 1 1 d . U . . .
O35 O 0.6286(6) 0.7763(6) 0.2215(5) 0.072(2) Uani 1 1 d . U . . .
F5 F 0.1021(5) 0.8651(7) 0.0672(5) 0.138(4) Uani 1 1 d D U . . .
O20 O -0.1055(5) 0.7477(6) 0.8047(5) 0.064(2) Uani 1 1 d . U . . .
O43 O 0.8219(7) 0.7584(7) 0.4966(7) 0.098(3) Uani 1 1 d . U . . .
F3 F 0.2359(6) 0.6340(4) 0.4802(5) 0.116(3) Uani 1 1 d D U . . .
O16 O 0.0965(6) 0.6662(6) 0.9154(5) 0.074(2) Uani 1 1 d . U . . .
O22 O 0.0542(6) 0.6168(5) 0.8086(6) 0.069(2) Uani 1 1 d . U . . .
O4 O 0.3704(6) 0.5597(6) 0.2863(6) 0.082(2) Uani 1 1 d . U . . .
O6 O 0.1213(7) 0.7201(6) 0.3053(6) 0.083(3) Uani 1 1 d . U . . .
O3 O 0.3291(7) 0.4397(6) 0.3011(6) 0.079(2) Uani 1 1 d . U . . .
O37 O 0.4975(6) 0.7761(6) 0.3699(5) 0.070(2) Uani 1 1 d . U . . .
O44 O 0.7001(7) 0.8803(7) 0.5000(6) 0.098(3) Uani 1 1 d . U . . .
O5 O 0.0639(6) 0.6013(6) 0.3462(6) 0.074(2) Uani 1 1 d . U . . .
F4 F 0.0053(6) 0.8468(6) 0.1784(4) 0.129(3) Uani 1 1 d D U . . .
O11 O 0.0046(7) 0.7049(8) 0.1614(7) 0.103(3) Uani 1 1 d . U . . .
O34 O 0.5362(6) 1.0200(6) 0.3088(6) 0.074(2) Uani 1 1 d . U . . .
O25 O -0.0339(6) 0.8964(5) 0.7215(5) 0.062(2) Uani 1 1 d . U . . .
F19 F 0.4244(6) 0.5987(7) 0.4969(7) 0.157(4) Uani 1 1 d D U . . .
O10 O 0.1407(6) 0.6930(6) 0.1662(5) 0.069(2) Uani 1 1 d . U . . .
O33 O 0.6935(6) 0.9211(6) 0.2750(6) 0.074(2) Uani 1 1 d . U . . .
F6 F -0.0214(6) 0.8726(7) 0.0715(5) 0.135(4) Uani 1 1 d D U . . .
O26 O -0.1873(7) 0.9626(7) 0.7673(6) 0.100(3) Uani 1 1 d . U . . .
O19 O 0.1403(6) 0.8291(6) 0.7657(6) 0.069(2) Uani 1 1 d . U . . .
F13 F -0.1652(5) 1.0946(4) 0.6139(5) 0.126(4) Uani 1 1 d D U . . .
O2 O 0.3481(7) 0.6072(7) 0.1297(6) 0.088(3) Uani 1 1 d . U . . .
O29 O 0.5137(7) 0.2352(6) 0.3050(6) 0.087(3) Uani 1 1 d . U . . .
O9 O 0.0978(7) 0.5742(7) 0.5239(6) 0.097(3) Uani 1 1 d . U . . .
F8 F 0.6292(7) 0.7642(8) -0.0306(8) 0.192(5) Uani 1 1 d D U . . .
O36 O 0.4867(6) 0.8923(6) 0.1993(6) 0.077(2) Uani 1 1 d . U . . .
O24 O -0.0498(6) 0.5479(6) 0.8520(6) 0.083(3) Uani 1 1 d . U . . .
F21 F 0.5227(7) 0.6291(7) 0.4989(7) 0.162(4) Uani 1 1 d D U . . .
O8 O 0.2072(8) 0.4420(7) 0.5200(6) 0.103(3) Uani 1 1 d . U . . .
O12 O 0.1181(7) 0.7233(7) 0.0417(6) 0.092(3) Uani 1 1 d . U . . .
O27 O -0.0860(7) 1.0235(6) 0.7444(6) 0.095(3) Uani 1 1 d . U . . .
O39 O 0.3862(7) 0.7485(8) 0.3643(7) 0.107(3) Uani 1 1 d . U . . .
F20 F 0.5348(7) 0.6076(7) 0.3958(6) 0.168(4) Uani 1 1 d D U . . .
F7 F 0.5152(5) 0.7534(9) -0.0271(8) 0.193(5) Uani 1 1 d D U . . .
O13 O 0.5746(10) 0.5822(9) 0.0413(9) 0.149(4) Uani 1 1 d . U . . .
O38 O 0.3717(8) 0.7642(8) 0.4824(7) 0.123(4) Uani 1 1 d . U . . .
F9 F 0.6374(7) 0.7065(8) -0.1059(7) 0.189(5) Uani 1 1 d D U . . .
N1 N 0.1656(9) 0.4670(8) 0.2988(7) 0.079(3) Uani 1 1 d . U . . .
N3 N -0.0800(7) 0.7397(8) 0.9349(6) 0.066(2) Uani 1 1 d . U . . .
N4 N 0.1672(6) 0.7699(6) 0.6483(5) 0.0452(19) Uani 1 1 d . U . . .
O23 O 0.0799(8) 0.4799(7) 0.9058(7) 0.106(3) Uani 1 1 d . U . . .
O30 O 0.6034(6) 0.3151(6) 0.2617(6) 0.084(3) Uani 1 1 d . U . . .
N6 N 0.4135(7) 1.0185(7) 0.2618(7) 0.076(3) Uani 1 1 d . U . . .
O40 O 0.6145(6) 0.9638(6) 0.1573(5) 0.076(2) Uani 1 1 d . U . . .
O15 O 0.5789(9) 0.6492(9) 0.1094(8) 0.138(4) Uani 1 1 d . U . . .
O14 O 0.7101(9) 0.5841(10) 0.0149(9) 0.157(5) Uani 1 1 d . U . . .
F23A F 0.7467(10) 1.0651(10) -0.0400(6) 0.132(5) Uani 0.604(8) 1 d D U P A 1
N5 N 0.7145(7) 0.7701(7) 0.3090(7) 0.073(3) Uani 1 1 d . U . . .
N2 N 0.2849(9) 0.7178(8) 0.2095(8) 0.084(3) Uani 1 1 d . U . . .
O28 O 0.6665(7) 0.1747(7) 0.2649(7) 0.096(3) Uani 1 1 d . U . . .
F24A F 0.6428(9) 1.1162(10) 0.0492(8) 0.128(5) Uani 0.604(8) 1 d D U P A 1
C26 C 0.2641(8) 0.6343(6) 0.7034(7) 0.063(3) Uani 1 1 d . U . . .
H26A H 0.282953 0.576684 0.707289 0.076 Uiso 1 1 calc R U . . .
H26B H 0.315427 0.647714 0.691758 0.076 Uiso 1 1 calc R U . . .
C36 C -0.1345(8) 0.7726(9) 0.7372(7) 0.068(3) Uani 1 1 d . U . . .
H36A H -0.160163 0.832428 0.718931 0.082 Uiso 1 1 calc R U . . .
H36B H -0.179148 0.749221 0.751379 0.082 Uiso 1 1 calc R U . . .
O42A O 0.7277(15) 0.9038(16) 0.0635(14) 0.116(5) Uani 0.604(8) 1 d . U P A 1
C37 C -0.0605(9) 0.7443(10) 0.6748(8) 0.068(3) Uani 1 1 d . U . . .
H37A H -0.075900 0.770198 0.624467 0.081 Uiso 1 1 calc R U . . .
H37B H -0.043621 0.684899 0.688149 0.081 Uiso 1 1 calc R U . . .
C44 C 0.6473(10) 0.7548(9) 0.4529(9) 0.082(3) Uani 1 1 d . U . . .
H44A H 0.628727 0.709621 0.463899 0.098 Uiso 1 1 calc R U . . .
H44B H 0.658067 0.748153 0.501144 0.098 Uiso 1 1 calc R U . . .
F22A F 0.7616(10) 1.0283(11) 0.0749(8) 0.136(5) Uani 0.604(8) 1 d D U P A 1
C33 C 0.2210(8) 0.8137(6) 0.6388(8) 0.062(3) Uani 1 1 d . U . . .
H33A H 0.239553 0.843976 0.582347 0.074 Uiso 1 1 calc R U . . .
H33B H 0.273409 0.774138 0.655637 0.074 Uiso 1 1 calc R U . . .
C23 C 0.0403(7) 0.6317(10) 0.9856(7) 0.075(3) Uani 1 1 d . U . . .
H23A H 0.065390 0.607322 1.030275 0.090 Uiso 1 1 calc R U . . .
H23B H 0.031686 0.588693 0.978936 0.090 Uiso 1 1 calc R U . . .
C45 C 0.5068(10) 0.8348(10) 0.5022(9) 0.091(4) Uani 1 1 d . U . . .
H45A H 0.488796 0.787127 0.521838 0.110 Uiso 1 1 calc R U . . .
H45B H 0.522190 0.834915 0.544789 0.110 Uiso 1 1 calc R U . . .
C46 C 0.4383(10) 0.9055(10) 0.4834(9) 0.086(4) Uani 1 1 d . U . . .
H46A H 0.449000 0.951978 0.480948 0.103 Uiso 1 1 calc R U . . .
H46B H 0.384566 0.901015 0.526097 0.103 Uiso 1 1 calc R U . . .
C35 C -0.1704(9) 0.7289(10) 0.8761(7) 0.071(3) Uani 1 1 d . U . . .
H35A H -0.190162 0.689668 0.875373 0.085 Uiso 1 1 calc R U . . .
H35B H -0.220707 0.778584 0.881779 0.085 Uiso 1 1 calc R U . . .
C57 C 0.6023(10) 0.7848(10) 0.1576(9) 0.081(3) Uani 1 1 d . U . . .
H57A H 0.630492 0.818528 0.107191 0.097 Uiso 1 1 calc R U . . .
H57B H 0.619167 0.730971 0.152323 0.097 Uiso 1 1 calc R U . . .
C19 C 0.2534(5) 0.5541(5) 0.5064(4) 0.094(3) Uani 1 1 d D U . . .
C2 C 0.1913(10) 0.4997(9) 0.1542(8) 0.082(3) Uani 1 1 d . U . . .
H2A H 0.223734 0.445766 0.145854 0.098 Uiso 1 1 calc R U . . .
H2B H 0.162194 0.535882 0.111996 0.098 Uiso 1 1 calc R U . . .
C43 C 0.7274(9) 0.7524(9) 0.3869(9) 0.079(3) Uani 1 1 d . U . . .
H43A H 0.771353 0.698109 0.399506 0.094 Uiso 1 1 calc R U . . .
H43B H 0.749864 0.792593 0.381598 0.094 Uiso 1 1 calc R U . . .
C16 C 0.0403(9) 0.7199(9) 0.3647(9) 0.091(4) Uani 1 1 d . U . . .
H16A H 0.001054 0.776531 0.360932 0.109 Uiso 1 1 calc R U . . .
H16B H 0.050090 0.694340 0.417616 0.109 Uiso 1 1 calc R U . . .
C27 C 0.2188(7) 0.6879(7) 0.6405(7) 0.058(3) Uani 1 1 d . U . . .
H27A H 0.262184 0.691958 0.588141 0.070 Uiso 1 1 calc R U . . .
H27B H 0.180384 0.663075 0.643361 0.070 Uiso 1 1 calc R U . . .
C34 C -0.1328(9) 0.6934(10) 0.9429(8) 0.076(3) Uani 1 1 d . U . . .
H34A H -0.095362 0.636474 0.945888 0.091 Uiso 1 1 calc R U . . .
H34B H -0.179995 0.693177 0.992857 0.091 Uiso 1 1 calc R U . . .
C10 C 0.4373(10) 0.4842(10) 0.2873(10) 0.095(4) Uani 1 1 d . U . . .
H10A H 0.479243 0.476561 0.311717 0.114 Uiso 1 1 calc R U . . .
H10B H 0.468256 0.480291 0.232950 0.114 Uiso 1 1 calc R U . . .
C3 C 0.3108(11) 0.5447(11) 0.0760(9) 0.089(3) Uani 1 1 d . U . . .
H3A H 0.284209 0.594499 0.037545 0.107 Uiso 1 1 calc R U . . .
H3B H 0.332642 0.498161 0.056100 0.107 Uiso 1 1 calc R U . . .
C58 C 0.5099(10) 0.8229(10) 0.1759(10) 0.084(3) Uani 1 1 d . U . . .
H58A H 0.481574 0.784106 0.219267 0.101 Uiso 1 1 calc R U . . .
H58B H 0.490540 0.840120 0.128994 0.101 Uiso 1 1 calc R U . . .
C29 C -0.0913(8) 0.8722(7) 0.9295(8) 0.075(3) Uani 1 1 d . U . . .
H29A H -0.124111 0.930599 0.911257 0.090 Uiso 1 1 calc R U . . .
H29B H -0.083974 0.859822 0.981266 0.090 Uiso 1 1 calc R U . . .
C50 C 0.7820(9) 0.8741(9) 0.2420(10) 0.087(4) Uani 1 1 d . U . . .
H50A H 0.818790 0.861197 0.274307 0.104 Uiso 1 1 calc R U . . .
H50B H 0.805336 0.905741 0.187552 0.104 Uiso 1 1 calc R U . . .
C51 C 0.6850(9) 0.9934(9) 0.2825(10) 0.078(3) Uani 1 1 d . U . . .
H51A H 0.690219 1.035635 0.230497 0.093 Uiso 1 1 calc R U . . .
H51B H 0.730115 0.983623 0.304453 0.093 Uiso 1 1 calc R U . . .
C56 C 0.7028(10) 0.7035(9) 0.2357(9) 0.083(3) Uani 1 1 d . U . . .
H56A H 0.754800 0.708682 0.190771 0.100 Uiso 1 1 calc R U . . .
H56B H 0.691868 0.655639 0.241627 0.100 Uiso 1 1 calc R U . . .
C49 C 0.7823(9) 0.7985(9) 0.2416(10) 0.088(4) Uani 1 1 d . U . . .
H49A H 0.772840 0.807998 0.191694 0.106 Uiso 1 1 calc R U . . .
H49B H 0.839407 0.756105 0.244132 0.106 Uiso 1 1 calc R U . . .
C5 C 0.3431(12) 0.6868(9) 0.0853(10) 0.101(4) Uani 1 1 d . U . . .
H5A H 0.289700 0.714879 0.068195 0.121 Uiso 1 1 calc R U . . .
H5B H 0.392892 0.687087 0.037274 0.121 Uiso 1 1 calc R U . . .
C18 C 0.2122(11) 0.7946(9) 0.2118(10) 0.089(3) Uani 1 1 d . U . . .
H18A H 0.186926 0.812473 0.168499 0.107 Uiso 1 1 calc R U . . .
H18B H 0.234115 0.836704 0.202835 0.107 Uiso 1 1 calc R U . . .
C39 C 0.1236(8) 0.8181(9) 0.5831(7) 0.065(3) Uani 1 1 d . U . . .
H39A H 0.091207 0.874348 0.585494 0.078 Uiso 1 1 calc R U . . .
H39B H 0.168256 0.820150 0.531478 0.078 Uiso 1 1 calc R U . . .
C17 C 0.1430(8) 0.7862(8) 0.2894(9) 0.093(4) Uani 1 1 d . U . . .
H17A H 0.164476 0.777904 0.331973 0.111 Uiso 1 1 calc R U . . .
H17B H 0.091606 0.836045 0.286284 0.111 Uiso 1 1 calc R U . . .
C32 C 0.1723(9) 0.8718(9) 0.6866(9) 0.071(3) Uani 1 1 d . U . . .
H32A H 0.211133 0.896486 0.683335 0.085 Uiso 1 1 calc R U . . .
H32B H 0.123883 0.915746 0.665788 0.085 Uiso 1 1 calc R U . . .
C31 C 0.1270(9) 0.8547(10) 0.8264(10) 0.093(3) Uani 1 1 d . U . . .
H31A H 0.154359 0.807102 0.865875 0.112 Uiso 1 1 calc R U . . .
H31B H 0.158303 0.893324 0.804790 0.112 Uiso 1 1 calc R U . . .
C15 C -0.0008(10) 0.6761(10) 0.3561(10) 0.090(4) Uani 1 1 d . U . . .
H15A H -0.049212 0.666173 0.403684 0.108 Uiso 1 1 calc R U . . .
H15B H -0.023698 0.707824 0.309615 0.108 Uiso 1 1 calc R U . . .
C7 C 0.2337(11) 0.3892(9) 0.3019(9) 0.089(3) Uani 1 1 d . U . . .
H7A H 0.266397 0.386367 0.247494 0.107 Uiso 1 1 calc R U . . .
H7B H 0.207648 0.345794 0.329858 0.107 Uiso 1 1 calc R U . . .
C9 C 0.3933(10) 0.4223(10) 0.3352(10) 0.089(3) Uani 1 1 d . U . . .
H9A H 0.435829 0.367378 0.335532 0.106 Uiso 1 1 calc R U . . .
H9B H 0.366139 0.423979 0.390352 0.106 Uiso 1 1 calc R U . . .
C47 C 0.3410(9) 0.9686(9) 0.4087(9) 0.089(4) Uani 1 1 d . U . . .
H47A H 0.322261 1.016741 0.425090 0.106 Uiso 1 1 calc R U . . .
H47B H 0.301943 0.936930 0.445334 0.106 Uiso 1 1 calc R U . . .
C12 C 0.3328(9) 0.6983(9) 0.2649(10) 0.090(3) Uani 1 1 d . U . . .
H12A H 0.356365 0.742025 0.247126 0.109 Uiso 1 1 calc R U . . .
H12B H 0.291466 0.697820 0.317965 0.109 Uiso 1 1 calc R U . . .
C55 C 0.7158(9) 0.6942(9) 0.3090(9) 0.079(3) Uani 1 1 d . U . . .
H55A H 0.669762 0.676591 0.354875 0.095 Uiso 1 1 calc R U . . .
H55B H 0.771973 0.651590 0.314751 0.095 Uiso 1 1 calc R U . . .
C30 C 0.0438(8) 0.8908(9) 0.8656(9) 0.078(3) Uani 1 1 d . U . . .
H30A H 0.023160 0.948883 0.835749 0.093 Uiso 1 1 calc R U . . .
H30B H 0.041553 0.886863 0.918405 0.093 Uiso 1 1 calc R U . . .
C13 C 0.0980(10) 0.4582(10) 0.3741(9) 0.084(3) Uani 1 1 d . U . . .
H13A H 0.123455 0.436628 0.418141 0.101 Uiso 1 1 calc R U . . .
H13B H 0.073044 0.419296 0.380788 0.101 Uiso 1 1 calc R U . . .
C1 C 0.1248(9) 0.4925(10) 0.2344(7) 0.083(3) Uani 1 1 d . U . . .
H1A H 0.099493 0.452001 0.245592 0.100 Uiso 1 1 calc R U . . .
H1B H 0.077714 0.545283 0.233859 0.100 Uiso 1 1 calc R U . . .
C22 C -0.0404(8) 0.6949(7) 1.0009(7) 0.067(3) Uani 1 1 d . U . . .
H22A H -0.031480 0.733801 1.013621 0.081 Uiso 1 1 calc R U . . .
H22B H -0.081389 0.671003 1.048022 0.081 Uiso 1 1 calc R U . . .
C8 C 0.2945(11) 0.3748(10) 0.3432(10) 0.091(3) Uani 1 1 d . U . . .
H8A H 0.263516 0.374505 0.398723 0.109 Uiso 1 1 calc R U . . .
H8B H 0.341468 0.322058 0.342836 0.109 Uiso 1 1 calc R U . . .
C63 C 0.8508(6) 0.8886(5) 0.4559(5) 0.095(3) Uani 1 1 d D U . . .
C11 C 0.4044(11) 0.6201(9) 0.2718(9) 0.094(3) Uani 1 1 d . U . . .
H11A H 0.452355 0.622857 0.222366 0.113 Uiso 1 1 calc R U . . .
H11B H 0.426517 0.606613 0.315857 0.113 Uiso 1 1 calc R U . . .
C48 C 0.3375(9) 0.9945(10) 0.3256(7) 0.083(4) Uani 1 1 d . U . . .
H48A H 0.283823 1.041034 0.319318 0.099 Uiso 1 1 calc R U . . .
H48B H 0.334215 0.949489 0.317557 0.099 Uiso 1 1 calc R U . . .
C38 C 0.0629(8) 0.7828(9) 0.5885(7) 0.067(3) Uani 1 1 d . U . . .
H38A H 0.025978 0.822234 0.552959 0.080 Uiso 1 1 calc R U . . .
H38B H 0.096004 0.733120 0.571995 0.080 Uiso 1 1 calc R U . . .
C54 C 0.4135(10) 1.0930(9) 0.2621(9) 0.090(4) Uani 1 1 d . U . . .
H54A H 0.436346 1.123471 0.206780 0.108 Uiso 1 1 calc R U . . .
H54B H 0.352762 1.126244 0.281022 0.108 Uiso 1 1 calc R U . . .
C28 C -0.1389(9) 0.8209(9) 0.9365(9) 0.075(3) Uani 1 1 d . U . . .
H28A H -0.185977 0.817797 0.986560 0.090 Uiso 1 1 calc R U . . .
H28B H -0.165051 0.846984 0.892320 0.090 Uiso 1 1 calc R U . . .
C4 C 0.3806(11) 0.5523(9) 0.0868(10) 0.099(4) Uani 1 1 d . U . . .
H4A H 0.414690 0.498563 0.115428 0.119 Uiso 1 1 calc R U . . .
H4B H 0.419463 0.571579 0.034510 0.119 Uiso 1 1 calc R U . . .
C6 C 0.3428(11) 0.7305(10) 0.1280(9) 0.099(4) Uani 1 1 d . U . . .
H6A H 0.324833 0.789084 0.098911 0.119 Uiso 1 1 calc R U . . .
H6B H 0.402371 0.713747 0.130047 0.119 Uiso 1 1 calc R U . . .
C25 C 0.2374(9) 0.5973(9) 0.8420(7) 0.083(4) Uani 1 1 d . U . . .
H25A H 0.240636 0.541183 0.854573 0.100 Uiso 1 1 calc R U . . .
H25B H 0.296641 0.597146 0.828161 0.100 Uiso 1 1 calc R U . . .
C14 C 0.0283(9) 0.5387(10) 0.3763(8) 0.088(3) Uani 1 1 d . U . . .
H14A H -0.009153 0.551793 0.344509 0.105 Uiso 1 1 calc R U . . .
H14B H -0.007978 0.535489 0.431446 0.105 Uiso 1 1 calc R U . . .
C41 C -0.1037(5) 1.0219(5) 0.6234(6) 0.096(3) Uani 1 1 d D U . . .
C52 C 0.5986(10) 1.0186(9) 0.3365(10) 0.081(3) Uani 1 1 d . U . . .
H52A H 0.596932 0.980226 0.390478 0.097 Uiso 1 1 calc R U . . .
H52B H 0.584968 1.073189 0.338456 0.097 Uiso 1 1 calc R U . . .
C20 C 0.0397(6) 0.8325(6) 0.1090(5) 0.115(4) Uani 1 1 d D U . . .
C21 C 0.5993(6) 0.7150(7) -0.0338(7) 0.173(5) Uani 1 1 d D U . . .
C24 C 0.1853(8) 0.6249(10) 0.9079(8) 0.105(4) Uani 1 1 d . U . . .
H24A H 0.209184 0.661246 0.908193 0.125 Uiso 1 1 calc R U . . .
H24B H 0.191398 0.577442 0.955659 0.125 Uiso 1 1 calc R U . . .
C40 C 0.1026(5) 0.4921(5) 0.7721(6) 0.114(3) Uani 1 1 d D U . . .
C59 C 0.4143(10) 0.9574(10) 0.1737(8) 0.089(3) Uani 1 1 d . U . . .
H59A H 0.360861 0.943630 0.205371 0.106 Uiso 1 1 calc R U . . .
H59B H 0.423051 0.966493 0.117551 0.106 Uiso 1 1 calc R U . . .
C61 C 0.4784(6) 0.6407(6) 0.4531(6) 0.137(4) Uani 1 1 d D U . . .
C60 C 0.4059(10) 1.0327(9) 0.1841(9) 0.089(4) Uani 1 1 d . U . . .
H60A H 0.451221 1.054523 0.141665 0.107 Uiso 1 1 calc R U . . .
H60B H 0.349066 1.074065 0.178367 0.107 Uiso 1 1 calc R U . . .
C53 C 0.4610(10) 1.0855(9) 0.3079(10) 0.099(4) Uani 1 1 d . U . . .
H53A H 0.475344 1.135481 0.287153 0.119 Uiso 1 1 calc R U . . .
H53B H 0.423811 1.081120 0.362877 0.119 Uiso 1 1 calc R U . . .
F18B F 0.6819(10) 0.2746(11) 0.1122(12) 0.114(4) Uani 0.522(14) 1 d D U P B 2
C62A C 0.7056(9) 1.0480(8) 0.0369(7) 0.121(4) Uani 0.604(8) 1 d D U P A 1
F17B F 0.5456(11) 0.3367(9) 0.1279(12) 0.113(4) Uani 0.522(14) 1 d D U P B 2
C42A C 0.5742(11) 0.2898(10) 0.1612(9) 0.103(3) Uani 0.478(14) 1 d D U P B 1
F16A F 0.5640(13) 0.2382(10) 0.1415(13) 0.100(3) Uani 0.478(14) 1 d D U P B 1
F18A F 0.6377(12) 0.3150(13) 0.1034(12) 0.120(4) Uani 0.478(14) 1 d D U P B 1
F17A F 0.5019(12) 0.3539(10) 0.1619(12) 0.112(4) Uani 0.478(14) 1 d D U P B 1
F16B F 0.5977(12) 0.2076(9) 0.1506(12) 0.100(4) Uani 0.522(14) 1 d D U P B 2
C42B C 0.6043(10) 0.2692(9) 0.1579(8) 0.102(3) Uani 0.522(14) 1 d D U P B 2
S8B S 0.6782(14) 0.9835(15) 0.0813(14) 0.104(4) Uani 0.396(8) 1 d . U P A 2
O42B O 0.760(2) 0.914(2) 0.074(2) 0.106(6) Uani 0.396(8) 1 d . U P A 2
O41A O 0.5907(15) 1.0013(15) 0.0313(12) 0.124(4) Uani 0.604(8) 1 d . U P A 1
C62B C 0.6396(12) 1.0189(11) 0.0077(10) 0.119(4) Uani 0.396(8) 1 d D U P A 2
F24B F 0.6911(12) 1.0453(13) -0.0630(13) 0.127(6) Uani 0.396(8) 1 d D U P A 2
F23B F 0.5609(13) 1.0743(12) 0.0117(14) 0.135(6) Uani 0.396(8) 1 d D U P A 2
F22B F 0.6352(15) 0.9513(11) 0.0107(13) 0.118(4) Uani 0.396(8) 1 d D U P A 2
O41B O 0.696(2) 1.071(2) 0.0669(19) 0.124(4) Uani 0.396(8) 1 d . U P A 2

loop_
_atom_site_aniso_label
_atom_site_aniso_U_11
_atom_site_aniso_U_22
_atom_site_aniso_U_33
_atom_site_aniso_U_23
_atom_site_aniso_U_13
_atom_site_aniso_U_12
Np2 0.0380(2) 0.0364(2) 0.0361(2) -0.00872(19) -0.01090(19) -0.01306(19)
Np1 0.0407(3) 0.0442(3) 0.0384(3) -0.0153(2) -0.0073(2) -0.0166(2)
Np3 0.0372(2) 0.0436(3) 0.0420(3) -0.0170(2) -0.0071(2) -0.0118(2)
S9 0.072(2) 0.075(2) 0.079(2) -0.038(2) -0.0234(19) -0.0164(18)
S6 0.068(2) 0.067(2) 0.092(2) -0.0306(19) -0.0296(19) -0.0238(18)
S1 0.083(2) 0.092(3) 0.0460(18) -0.0149(18) -0.0168(17) -0.045(2)
S5 0.072(2) 0.0511(18) 0.076(2) -0.0177(17) -0.0365(18) -0.0015(17)
S2 0.069(2) 0.094(3) 0.068(2) -0.019(2) -0.0295(19) -0.025(2)
S4 0.089(3) 0.073(2) 0.120(3) -0.035(2) -0.030(2) -0.039(2)
S7 0.075(2) 0.096(3) 0.102(3) -0.033(2) -0.010(2) -0.052(2)
S3 0.106(3) 0.127(4) 0.111(4) -0.053(3) -0.010(3) -0.038(3)
S8A 0.100(5) 0.100(5) 0.068(3) -0.025(3) 0.014(4) -0.025(4)
F25 0.107(6) 0.116(6) 0.085(5) -0.032(5) -0.013(5) -0.014(5)
F14 0.106(6) 0.089(5) 0.109(6) 0.011(5) -0.040(5) -0.030(5)
F26 0.089(5) 0.133(6) 0.110(6) -0.052(5) -0.013(5) -0.042(5)
F15 0.116(6) 0.107(6) 0.095(5) -0.020(5) -0.053(5) -0.029(5)
F10 0.077(5) 0.085(5) 0.152(7) -0.041(5) -0.010(5) -0.029(5)
O17 0.052(4) 0.059(4) 0.057(4) -0.016(4) -0.018(3) -0.011(4)
F1 0.085(5) 0.169(7) 0.100(5) -0.051(5) -0.029(5) -0.043(5)
O31 0.078(5) 0.078(5) 0.062(5) -0.016(4) -0.021(4) -0.037(4)
O1 0.101(6) 0.087(5) 0.063(4) -0.033(4) -0.026(4) -0.042(4)
F2 0.129(6) 0.158(7) 0.070(5) -0.044(5) -0.038(5) -0.051(6)
F12 0.132(6) 0.122(6) 0.114(6) -0.038(5) -0.032(5) -0.036(6)
O32 0.073(5) 0.070(5) 0.059(4) -0.033(4) 0.000(4) -0.022(4)
F11 0.119(6) 0.076(5) 0.155(7) -0.054(5) -0.010(5) -0.040(5)
O21 0.066(4) 0.088(5) 0.050(4) -0.021(4) -0.023(4) -0.032(4)
O18 0.062(4) 0.090(5) 0.066(4) -0.049(4) 0.006(4) -0.037(4)
O45 0.078(5) 0.096(6) 0.078(5) -0.034(5) -0.021(4) -0.024(5)
F27 0.123(6) 0.090(5) 0.125(6) -0.051(5) 0.020(5) -0.040(5)
O7 0.064(4) 0.091(5) 0.037(4) -0.021(4) -0.012(3) -0.031(4)
O35 0.076(5) 0.069(5) 0.080(5) -0.040(4) -0.021(4) -0.017(4)
F5 0.135(7) 0.103(6) 0.140(7) -0.008(6) -0.045(6) -0.032(6)
O20 0.054(4) 0.085(5) 0.056(4) -0.013(4) -0.018(3) -0.032(4)
O43 0.093(6) 0.084(5) 0.109(6) -0.049(5) -0.014(5) -0.018(5)
F3 0.137(6) 0.132(6) 0.113(6) -0.052(5) -0.023(5) -0.068(6)
O16 0.063(5) 0.094(5) 0.057(4) -0.025(4) -0.025(4) -0.011(4)
O22 0.083(5) 0.046(4) 0.102(5) -0.018(4) -0.039(4) -0.031(4)
O4 0.074(5) 0.087(5) 0.100(5) -0.024(5) -0.036(5) -0.033(4)
O6 0.092(5) 0.063(5) 0.086(5) -0.035(4) -0.011(4) -0.022(4)
O3 0.085(5) 0.070(5) 0.095(6) -0.033(4) -0.041(5) -0.014(4)
O37 0.069(5) 0.081(5) 0.077(5) -0.038(4) -0.005(4) -0.040(4)
O44 0.073(5) 0.117(6) 0.101(6) -0.045(5) -0.032(5) -0.012(5)
O5 0.058(5) 0.093(5) 0.075(5) -0.033(4) -0.006(4) -0.033(4)
F4 0.134(7) 0.114(6) 0.116(6) -0.048(5) -0.049(5) 0.000(6)
O11 0.075(5) 0.125(6) 0.099(6) -0.012(5) -0.023(5) -0.047(5)
O34 0.079(5) 0.057(4) 0.096(5) -0.027(4) -0.020(4) -0.031(4)
O25 0.066(5) 0.044(4) 0.070(5) -0.015(4) -0.033(4) -0.004(4)
F19 0.122(7) 0.113(6) 0.213(8) -0.010(6) -0.028(6) -0.075(5)
O10 0.065(5) 0.079(5) 0.065(5) -0.011(4) -0.035(4) -0.020(4)
O33 0.066(4) 0.059(4) 0.104(5) -0.019(4) -0.030(4) -0.028(4)
F6 0.124(6) 0.125(7) 0.118(6) -0.025(6) -0.063(5) 0.003(6)
O26 0.068(5) 0.084(6) 0.092(6) -0.012(5) -0.016(5) -0.001(5)
O19 0.063(4) 0.089(5) 0.083(5) -0.048(4) -0.007(4) -0.040(4)
F13 0.124(6) 0.084(5) 0.106(6) 0.003(5) -0.055(5) 0.005(5)
O2 0.090(5) 0.113(6) 0.071(5) -0.038(5) 0.001(5) -0.054(5)
O29 0.084(5) 0.067(5) 0.102(6) -0.032(5) -0.009(5) -0.030(4)
O9 0.075(5) 0.125(6) 0.062(5) -0.020(5) -0.001(4) -0.035(5)
F8 0.141(7) 0.160(8) 0.206(8) -0.040(7) -0.002(7) -0.054(7)
O36 0.075(5) 0.087(5) 0.084(5) -0.033(4) -0.039(4) -0.018(4)
O24 0.069(5) 0.086(5) 0.110(6) -0.039(5) -0.020(5) -0.034(4)
F21 0.144(7) 0.133(7) 0.197(8) 0.008(7) -0.063(6) -0.077(6)
O8 0.134(6) 0.087(6) 0.070(5) -0.005(5) -0.022(5) -0.049(5)
O12 0.099(6) 0.104(6) 0.066(5) -0.027(5) -0.026(5) -0.026(5)
O27 0.114(6) 0.066(5) 0.105(6) -0.024(5) -0.054(5) -0.012(5)
O39 0.092(6) 0.124(6) 0.120(6) -0.023(6) -0.028(5) -0.061(5)
F20 0.135(7) 0.101(6) 0.225(9) -0.053(6) -0.003(7) -0.046(6)
F7 0.112(7) 0.185(8) 0.193(8) -0.002(8) -0.025(7) -0.049(7)
O13 0.136(7) 0.143(7) 0.147(7) -0.058(6) 0.004(6) -0.057(6)
O38 0.098(6) 0.119(6) 0.117(6) -0.045(6) 0.033(5) -0.059(5)
F9 0.142(7) 0.195(9) 0.155(8) -0.018(7) -0.031(7) -0.042(7)
N1 0.098(5) 0.082(5) 0.078(5) -0.022(5) -0.030(4) -0.043(4)
N3 0.060(4) 0.095(5) 0.053(4) -0.029(4) 0.001(4) -0.043(4)
N4 0.047(4) 0.054(4) 0.035(4) -0.014(3) -0.001(3) -0.027(3)
O23 0.133(6) 0.092(6) 0.108(6) -0.003(5) -0.063(5) -0.050(5)
O30 0.078(5) 0.079(5) 0.107(6) -0.031(5) -0.028(5) -0.031(4)
N6 0.061(4) 0.066(5) 0.087(5) -0.023(5) -0.015(4) -0.017(4)
O40 0.071(5) 0.089(5) 0.055(4) -0.024(4) 0.007(4) -0.036(4)
O15 0.133(7) 0.157(7) 0.110(7) -0.056(6) -0.010(6) -0.045(6)
O14 0.102(7) 0.161(8) 0.134(7) -0.031(7) -0.011(6) -0.020(6)
F23A 0.119(7) 0.110(6) 0.083(5) -0.003(5) 0.016(5) -0.038(5)
N5 0.057(4) 0.061(4) 0.093(5) -0.024(5) -0.026(4) -0.008(4)
N2 0.105(6) 0.087(5) 0.091(5) -0.019(5) -0.037(5) -0.057(5)
O28 0.079(5) 0.084(5) 0.118(6) -0.025(5) -0.039(5) -0.018(5)
F24A 0.119(7) 0.102(7) 0.094(6) -0.014(6) 0.004(6) -0.029(6)
C26 0.057(5) 0.064(5) 0.058(5) -0.018(5) -0.010(4) -0.017(5)
C36 0.058(5) 0.091(6) 0.061(5) -0.011(5) -0.020(4) -0.038(5)
O42A 0.102(7) 0.107(6) 0.076(5) -0.025(5) 0.018(5) -0.026(5)
C37 0.073(5) 0.095(6) 0.061(5) -0.023(5) -0.025(4) -0.043(5)
C44 0.081(6) 0.078(6) 0.076(6) -0.008(5) -0.030(5) -0.026(5)
F22A 0.112(7) 0.114(7) 0.103(6) 0.000(6) 0.007(6) -0.041(6)
C33 0.058(5) 0.069(5) 0.062(5) -0.016(5) -0.004(5) -0.038(4)
C23 0.071(5) 0.098(6) 0.059(5) -0.016(5) -0.028(5) -0.029(5)
C45 0.096(6) 0.095(6) 0.060(6) -0.020(6) -0.009(5) -0.029(5)
C46 0.091(6) 0.086(6) 0.060(5) -0.028(5) 0.002(5) -0.029(5)
C35 0.056(5) 0.096(6) 0.062(5) -0.018(5) -0.009(4) -0.039(5)
C57 0.092(6) 0.084(6) 0.080(6) -0.047(5) -0.022(5) -0.020(5)
C19 0.104(4) 0.134(5) 0.076(4) -0.043(4) -0.028(4) -0.051(5)
C2 0.106(6) 0.090(6) 0.076(6) -0.026(5) -0.034(5) -0.046(5)
C43 0.070(6) 0.071(6) 0.088(6) -0.014(5) -0.038(5) -0.014(5)
C16 0.084(6) 0.074(6) 0.082(6) -0.035(5) -0.004(5) -0.008(5)
C27 0.057(5) 0.065(5) 0.047(5) -0.019(4) -0.001(4) -0.025(4)
C34 0.061(5) 0.101(6) 0.060(5) -0.022(5) 0.001(5) -0.043(5)
C10 0.075(6) 0.095(6) 0.105(7) -0.029(6) -0.032(6) -0.016(5)
C3 0.107(7) 0.102(6) 0.070(6) -0.045(5) -0.011(5) -0.038(6)
C58 0.090(6) 0.092(6) 0.084(6) -0.037(5) -0.031(5) -0.025(5)
C29 0.066(5) 0.097(6) 0.067(5) -0.051(5) 0.010(5) -0.034(5)
C50 0.064(5) 0.068(6) 0.113(6) -0.012(6) -0.025(5) -0.024(5)
C51 0.078(6) 0.063(5) 0.106(6) -0.021(5) -0.033(5) -0.033(5)
C56 0.073(6) 0.061(5) 0.099(6) -0.039(5) -0.017(5) -0.003(5)
C49 0.061(5) 0.071(6) 0.106(6) -0.015(6) -0.022(5) -0.014(5)
C5 0.104(6) 0.114(7) 0.087(7) -0.023(6) -0.006(6) -0.064(6)
C18 0.114(7) 0.072(6) 0.104(6) -0.026(6) -0.029(5) -0.051(5)
C39 0.060(5) 0.080(6) 0.035(5) -0.004(5) -0.006(4) -0.027(5)
C17 0.115(7) 0.066(5) 0.100(6) -0.033(6) -0.019(6) -0.034(5)
C32 0.058(5) 0.073(6) 0.087(6) -0.026(5) -0.012(5) -0.033(5)
C31 0.082(6) 0.108(6) 0.101(6) -0.053(5) 0.001(5) -0.044(5)
C15 0.066(6) 0.092(6) 0.084(6) -0.033(6) -0.005(5) -0.012(5)
C7 0.105(7) 0.072(6) 0.097(6) -0.018(6) -0.035(5) -0.036(5)
C9 0.081(6) 0.082(6) 0.097(7) -0.032(6) -0.039(5) -0.005(5)
C47 0.063(5) 0.081(6) 0.082(6) -0.026(6) 0.008(5) -0.018(5)
C12 0.109(6) 0.087(6) 0.105(6) -0.015(6) -0.042(5) -0.059(5)
C55 0.064(5) 0.059(5) 0.098(6) -0.034(5) -0.021(5) 0.000(5)
C30 0.075(6) 0.099(6) 0.084(6) -0.053(5) 0.002(5) -0.046(5)
C13 0.085(6) 0.094(6) 0.083(6) -0.022(6) -0.016(5) -0.049(5)
C1 0.102(6) 0.093(6) 0.082(6) -0.021(5) -0.036(5) -0.049(5)
C22 0.064(5) 0.096(6) 0.052(5) -0.018(5) -0.003(4) -0.051(5)
C8 0.102(7) 0.072(6) 0.101(7) -0.027(6) -0.037(5) -0.023(5)
C63 0.096(5) 0.097(5) 0.093(4) -0.047(4) -0.012(4) -0.029(4)
C11 0.094(6) 0.091(6) 0.106(6) -0.011(6) -0.038(6) -0.047(5)
C48 0.054(5) 0.078(6) 0.090(6) -0.024(6) -0.007(5) -0.016(5)
C38 0.068(5) 0.087(6) 0.044(5) -0.016(5) -0.017(4) -0.028(5)
C54 0.077(6) 0.063(5) 0.102(7) -0.020(6) -0.015(5) -0.014(5)
C28 0.061(5) 0.096(6) 0.066(5) -0.038(5) 0.012(5) -0.038(5)
C4 0.104(7) 0.112(7) 0.077(6) -0.047(5) 0.000(6) -0.038(6)
C6 0.110(7) 0.102(6) 0.096(6) -0.020(6) -0.016(6) -0.065(6)
C25 0.063(6) 0.092(6) 0.065(5) -0.012(5) -0.022(5) -0.008(5)
C14 0.074(6) 0.104(6) 0.084(6) -0.026(6) -0.010(5) -0.043(5)
C41 0.100(5) 0.078(5) 0.095(5) -0.008(4) -0.048(4) -0.015(4)
C52 0.092(6) 0.062(5) 0.098(6) -0.023(5) -0.026(5) -0.036(5)
C20 0.113(5) 0.108(5) 0.105(5) -0.026(5) -0.047(5) -0.013(5)
C21 0.121(6) 0.165(6) 0.169(6) -0.027(6) -0.015(6) -0.045(5)
C24 0.074(6) 0.113(7) 0.073(6) -0.016(6) -0.027(5) 0.005(6)
C40 0.103(5) 0.088(5) 0.136(5) -0.036(5) -0.017(5) -0.035(4)
C59 0.074(6) 0.096(6) 0.091(6) -0.026(6) -0.036(5) -0.016(5)
C61 0.114(6) 0.110(5) 0.184(6) -0.024(5) -0.030(5) -0.067(5)
C60 0.068(6) 0.087(6) 0.092(6) -0.019(6) -0.032(5) -0.009(5)
C53 0.093(6) 0.067(6) 0.115(7) -0.028(6) -0.018(6) -0.020(5)
F18B 0.096(6) 0.102(6) 0.101(6) -0.027(6) -0.028(6) -0.002(6)
C62A 0.109(6) 0.107(5) 0.083(4) -0.014(4) 0.009(4) -0.032(4)
F17B 0.099(6) 0.104(6) 0.098(5) -0.027(5) -0.039(5) 0.003(5)
C42A 0.094(5) 0.097(5) 0.097(5) -0.032(4) -0.037(4) -0.004(5)
F16A 0.099(6) 0.103(6) 0.095(5) -0.040(5) -0.048(5) -0.002(5)
F18A 0.099(6) 0.104(6) 0.101(5) -0.021(5) -0.028(5) 0.001(5)
F17A 0.100(7) 0.103(6) 0.097(6) -0.030(6) -0.039(5) 0.005(6)
F16B 0.099(6) 0.104(6) 0.097(5) -0.041(5) -0.048(5) -0.004(5)
C42B 0.093(5) 0.097(5) 0.098(5) -0.032(4) -0.037(4) -0.005(5)
S8B 0.094(6) 0.103(5) 0.069(4) -0.022(4) 0.011(4) -0.031(4)
O42B 0.096(7) 0.106(6) 0.070(5) -0.030(5) 0.011(6) -0.026(6)
O41A 0.110(7) 0.114(6) 0.081(5) -0.023(5) 0.008(5) -0.023(5)
C62B 0.106(6) 0.109(5) 0.078(4) -0.019(4) 0.010(4) -0.028(5)
F24B 0.112(8) 0.115(7) 0.078(6) -0.005(6) 0.010(6) -0.035(6)
F23B 0.114(8) 0.120(7) 0.087(7) -0.016(7) 0.003(6) -0.015(7)
F22B 0.108(6) 0.110(6) 0.079(5) -0.024(5) 0.010(5) -0.027(5)
O41B 0.110(6) 0.108(6) 0.088(5) -0.012(5) 0.008(5) -0.034(5)

loop_
_atom_type_symbol
_atom_type_description
_atom_type_scat_dispersion_real
_atom_type_scat_dispersion_imag
_atom_type_scat_source
C C 0.0033 0.0016 'International Tables Vol C Tables 4.2.6.8 and 6.1.1.4'
H H 0.0000 0.0000 'International Tables Vol C Tables 4.2.6.8 and 6.1.1.4'
F F 0.0171 0.0103 'International Tables Vol C Tables 4.2.6.8 and 6.1.1.4'
N N 0.0061 0.0033 'International Tables Vol C Tables 4.2.6.8 and 6.1.1.4'
Np Np -11.4937 4.1493 'International Tables Vol C Tables 4.2.6.8 and 6.1.1.4'
O O 0.0106 0.0060 'International Tables Vol C Tables 4.2.6.8 and 6.1.1.4'
S S 0.1246 0.1234 'International Tables Vol C Tables 4.2.6.8 and 6.1.1.4'

loop_
_geom_angle_atom_site_label_1
_geom_angle_atom_site_label_2
_geom_angle_atom_site_label_3
_geom_angle
_geom_angle_site_symmetry_1
_geom_angle_site_symmetry_3
_geom_angle_publ_flag
O17 Np2 O21 100.8(3) . . ?
O17 Np2 O18 117.8(3) . . ?
O17 Np2 N3 121.4(3) . . ?
O17 Np2 N4 58.7(3) . . ?
O21 Np2 O18 134.9(3) . . ?
O21 Np2 N3 120.8(3) . . ?
O21 Np2 N4 60.9(3) . . ?
O18 Np2 N3 58.0(3) . . ?
O18 Np2 N4 119.9(3) . . ?
O20 Np2 O17 134.2(3) . . ?
O20 Np2 O21 60.1(3) . . ?
O20 Np2 O18 101.5(3) . . ?
O20 Np2 N3 60.7(3) . . ?
O20 Np2 N4 121.0(3) . . ?
O16 Np2 O17 61.1(3) . . ?
O16 Np2 O21 150.4(3) . . ?
O16 Np2 O18 73.7(3) . . ?
O16 Np2 O20 114.1(3) . . ?
O16 Np2 N3 62.8(3) . . ?
O16 Np2 N4 116.5(3) . . ?
O22 Np2 O17 66.4(3) . . ?
O22 Np2 O21 74.2(3) . . ?
O22 Np2 O18 141.1(3) . . ?
O22 Np2 O20 68.3(3) . . ?
O22 Np2 O16 77.0(3) . . ?
O22 Np2 O25 137.5(3) . . ?
O22 Np2 O19 139.0(3) . . ?
O22 Np2 N3 86.1(4) . . ?
O22 Np2 N4 95.8(3) . . ?
O25 Np2 O17 137.6(3) . . ?
O25 Np2 O21 67.5(3) . . ?
O25 Np2 O18 68.2(3) . . ?
O25 Np2 O20 77.0(3) . . ?
O25 Np2 O16 141.8(3) . . ?
O25 Np2 O19 76.9(3) . . ?
O25 Np2 N3 97.9(3) . . ?
O25 Np2 N4 81.4(3) . . ?
O19 Np2 O17 72.6(3) . . ?
O19 Np2 O21 116.2(3) . . ?
O19 Np2 O18 60.5(3) . . ?
O19 Np2 O20 152.5(3) . . ?
O19 Np2 O16 82.2(3) . . ?
O19 Np2 N3 115.0(3) . . ?
O19 Np2 N4 62.9(3) . . ?
N3 Np2 N4 177.8(3) . . ?
O1 Np1 N1 58.8(3) . . ?
O1 Np1 N2 116.4(3) . . ?
O7 Np1 O1 142.6(3) . . ?
O7 Np1 O4 68.5(3) . . ?
O7 Np1 O6 73.0(3) . . ?
O7 Np1 O3 73.7(3) . . ?
O7 Np1 O5 68.6(3) . . ?
O7 Np1 O10 137.2(3) . . ?
O7 Np1 O2 136.9(3) . . ?
O7 Np1 N1 87.7(3) . . ?
O7 Np1 N2 97.5(3) . . ?
O4 Np1 O1 113.0(3) . . ?
O4 Np1 N1 121.1(4) . . ?
O4 Np1 N2 61.5(4) . . ?
O6 Np1 O1 136.3(3) . . ?
O6 Np1 O4 103.2(3) . . ?
O6 Np1 O3 146.4(3) . . ?
O6 Np1 O5 60.4(3) . . ?
O6 Np1 N1 120.5(4) . . ?
O6 Np1 N2 61.3(4) . . ?
O3 Np1 O1 75.8(3) . . ?
O3 Np1 O4 60.0(3) . . ?
O3 Np1 N1 61.9(4) . . ?
O3 Np1 N2 119.8(4) . . ?
O5 Np1 O1 103.0(3) . . ?
O5 Np1 O4 137.0(3) . . ?
O5 Np1 O3 110.2(3) . . ?
O5 Np1 N1 60.1(4) . . ?
O5 Np1 N2 121.6(4) . . ?
O10 Np1 O1 68.8(3) . . ?
O10 Np1 O4 137.3(3) . . ?
O10 Np1 O6 68.1(3) . . ?
O10 Np1 O3 144.6(3) . . ?
O10 Np1 O5 77.0(3) . . ?
O10 Np1 O2 78.9(3) . . ?
O10 Np1 N1 96.9(3) . . ?
O10 Np1 N2 79.1(3) . . ?
O2 Np1 O1 59.3(3) . . ?
O2 Np1 O4 68.5(3) . . ?
O2 Np1 O6 117.7(3) . . ?
O2 Np1 O3 84.8(4) . . ?
O2 Np1 O5 154.3(3) . . ?
O2 Np1 N1 114.6(4) . . ?
O2 Np1 N2 61.5(4) . . ?
N1 Np1 N2 174.8(4) . . ?
O31 Np3 O33 73.8(3) . . ?
O31 Np3 N6 119.7(3) . . ?
O31 Np3 N5 63.5(3) . . ?
O32 Np3 O31 61.3(3) . . ?
O32 Np3 O35 135.3(3) . . ?
O32 Np3 O33 114.7(3) . . ?
O32 Np3 O36 101.6(3) . . ?
O32 Np3 N6 61.2(3) . . ?
O32 Np3 N5 123.6(3) . . ?
O35 Np3 O31 112.4(3) . . ?
O35 Np3 O33 103.7(3) . . ?
O35 Np3 O36 59.1(3) . . ?
O35 Np3 N6 120.3(3) . . ?
O35 Np3 N5 60.7(3) . . ?
O37 Np3 O31 72.6(3) . . ?
O37 Np3 O32 67.8(3) . . ?
O37 Np3 O35 68.4(3) . . ?
O37 Np3 O34 135.7(3) . . ?
O37 Np3 O33 138.5(3) . . ?
O37 Np3 O36 75.9(3) . . ?
O37 Np3 N6 101.0(3) . . ?
O37 Np3 N5 85.8(3) . . ?
O34 Np3 O31 81.2(3) . . ?
O34 Np3 O32 68.4(3) . . ?
O34 Np3 O35 155.8(3) . . ?
O34 Np3 O33 59.6(3) . . ?
O34 Np3 O36 119.4(3) . . ?
O34 Np3 N6 62.3(4) . . ?
O34 Np3 N5 113.6(3) . . ?
O33 Np3 N6 116.6(3) . . ?
O33 Np3 N5 57.5(3) . . ?
O36 Np3 O31 148.1(3) . . ?
O36 Np3 O33 136.8(3) . . ?
O36 Np3 N6 61.4(3) . . ?
O36 Np3 N5 119.7(3) . . ?
O40 Np3 O31 141.8(3) . . ?
O40 Np3 O32 135.2(3) . . ?
O40 Np3 O35 79.3(3) . . ?
O40 Np3 O37 141.6(3) . . ?
O40 Np3 O34 78.1(3) . . ?
O40 Np3 O33 68.1(3) . . ?
O40 Np3 O36 69.8(3) . . ?
O40 Np3 N6 77.4(3) . . ?
O40 Np3 N5 96.4(4) . . ?
N5 Np3 N6 173.0(4) . . ?
O45 S9 O43 115.3(7) . . ?
O45 S9 C63 102.8(5) . . ?
O43 S9 C63 103.1(6) . . ?
O44 S9 O45 112.7(7) . . ?
O44 S9 O43 115.8(7) . . ?
O44 S9 C63 105.2(6) . . ?
O29 S6 O30 115.1(6) . . ?
O29 S6 O28 113.3(7) . . ?
O29 S6 C42A 98.1(7) . . ?
O29 S6 C42B 109.1(7) . . ?
O30 S6 C42A 100.8(7) . . ?
O30 S6 C42B 105.3(7) . . ?
O28 S6 O30 114.9(7) . . ?
O28 S6 C42A 112.7(7) . . ?
O28 S6 C42B 97.2(7) . . ?
O7 S1 O9 114.3(6) . . ?
O7 S1 C19 101.5(5) . . ?
O9 S1 C19 103.3(6) . . ?
O8 S1 O7 113.2(6) . . ?
O8 S1 O9 116.6(7) . . ?
O8 S1 C19 105.6(6) . . ?
O25 S5 O26 113.8(6) . . ?
O25 S5 C41 102.2(5) . . ?
O26 S5 C41 105.7(5) . . ?
O27 S5 O25 113.7(6) . . ?
O27 S5 O26 115.6(8) . . ?
O27 S5 C41 104.1(6) . . ?
O11 S2 O10 114.8(6) . . ?
O11 S2 O12 114.8(7) . . ?
O11 S2 C20 103.2(6) . . ?
O10 S2 C20 103.7(5) . . ?
O12 S2 O10 114.6(6) . . ?
O12 S2 C20 103.7(6) . . ?
O22 S4 O23 111.2(6) . . ?
O22 S4 C40 104.8(5) . . ?
O24 S4 O22 118.6(6) . . ?
O24 S4 O23 116.8(7) . . ?
O24 S4 C40 107.1(5) . . ?
O23 S4 C40 94.6(6) . . ?
O37 S7 C61 103.7(5) . . ?
O39 S7 O37 115.7(7) . . ?
O39 S7 O38 115.0(8) . . ?
O39 S7 C61 107.1(7) . . ?
O38 S7 O37 114.3(7) . . ?
O38 S7 C61 98.4(7) . . ?
O13 S3 C21 101.6(8) . . ?
O15 S3 O13 106.8(9) . . ?
O15 S3 C21 102.9(8) . . ?
O14 S3 O13 108.1(11) . . ?
O14 S3 O15 129.0(11) . . ?
O14 S3 C21 105.2(8) . . ?
O40 S8A C62A 106.0(10) . . ?
O40 S8A O41A 109.2(12) . . ?
O42A S8A O40 113.8(15) . . ?
O42A S8A C62A 102.6(13) . . ?
O42A S8A O41A 117.8(17) . . ?
O41A S8A C62A 106.4(13) . . ?
C26 O17 Np2 126.6(6) . . ?
C26 O17 C25 110.4(9) . . ?
C25 O17 Np2 123.0(7) . . ?
C44 O31 Np3 119.6(8) . . ?
C44 O31 C45 109.5(11) . . ?
C45 O31 Np3 119.1(8) . . ?
C2 O1 Np1 123.9(8) . . ?
C3 O1 Np1 123.4(9) . . ?
C3 O1 C2 111.5(10) . . ?
C46 O32 Np3 120.0(9) . . ?
C47 O32 Np3 126.9(8) . . ?
C47 O32 C46 111.9(11) . . ?
C37 O21 Np2 120.6(7) . . ?
C38 O21 Np2 126.3(7) . . ?
C38 O21 C37 112.9(9) . . ?
C29 O18 Np2 125.9(8) . . ?
C30 O18 Np2 121.7(7) . . ?
C30 O18 C29 112.4(9) . . ?
S1 O7 Np1 168.1(6) . . ?
C57 O35 Np3 123.0(8) . . ?
C57 O35 C56 112.0(11) . . ?
C56 O35 Np3 124.7(8) . . ?
C36 O20 Np2 122.3(7) . . ?
C35 O20 Np2 126.7(7) . . ?
C35 O20 C36 110.7(9) . . ?
C23 O16 Np2 118.6(7) . . ?
C24 O16 Np2 120.2(8) . . ?
C24 O16 C23 115.7(10) . . ?
S4 O22 Np2 160.7(6) . . ?
C10 O4 Np1 121.1(10) . . ?
C10 O4 C11 110.1(12) . . ?
C11 O4 Np1 125.0(8) . . ?
C16 O6 Np1 120.0(8) . . ?
C17 O6 Np1 125.9(8) . . ?
C17 O6 C16 112.7(10) . . ?
C9 O3 Np1 118.6(9) . . ?
C9 O3 C8 107.0(12) . . ?
C8 O3 Np1 119.9(9) . . ?
S7 O37 Np3 154.0(6) . . ?
C15 O5 Np1 122.2(9) . . ?
C15 O5 C14 111.8(11) . . ?
C14 O5 Np1 125.3(8) . . ?
C52 O34 Np3 116.8(8) . . ?
C53 O34 Np3 123.9(9) . . ?
C53 O34 C52 118.0(12) . . ?
S5 O25 Np2 149.0(6) . . ?
S2 O10 Np1 157.7(6) . . ?
C50 O33 Np3 121.6(9) . . ?
C51 O33 Np3 123.0(8) . . ?
C51 O33 C50 114.3(11) . . ?
C32 O19 Np2 116.8(8) . . ?
C31 O19 Np2 116.4(9) . . ?
C31 O19 C32 120.5(12) . . ?
C5 O2 Np1 114.8(9) . . ?
C5 O2 C4 116.2(11) . . ?
C4 O2 Np1 118.9(9) . . ?
C58 O36 Np3 121.9(8) . . ?
C59 O36 Np3 125.9(8) . . ?
C59 O36 C58 111.8(11) . . ?
C7 N1 Np1 112.8(10) . . ?
C7 N1 C13 107.9(13) . . ?
C7 N1 C1 110.7(12) . . ?
C13 N1 Np1 113.0(9) . . ?
C13 N1 C1 107.2(12) . . ?
C1 N1 Np1 105.1(9) . . ?
C34 N3 Np2 109.8(7) . . ?
C22 N3 Np2 111.7(7) . . ?
C22 N3 C34 107.3(10) . . ?
C28 N3 Np2 107.7(8) . . ?
C28 N3 C34 107.0(11) . . ?
C28 N3 C22 113.2(11) . . ?
C33 N4 Np2 113.5(7) . . ?
C33 N4 C39 106.9(9) . . ?
C27 N4 Np2 106.9(7) . . ?
C27 N4 C33 112.6(9) . . ?
C27 N4 C39 107.9(9) . . ?
C39 N4 Np2 108.8(7) . . ?
C48 N6 Np3 105.5(8) . . ?
C54 N6 Np3 112.7(9) . . ?
C54 N6 C48 111.3(12) . . ?
C54 N6 C60 108.3(11) . . ?
C60 N6 Np3 110.8(8) . . ?
C60 N6 C48 108.3(12) . . ?
S8A O40 Np3 151.2(9) . . ?
S8B O40 Np3 157.7(12) . . ?
C43 N5 Np3 111.9(8) . . ?
C49 N5 Np3 107.1(8) . . ?
C49 N5 C43 111.6(12) . . ?
C55 N5 Np3 108.8(8) . . ?
C55 N5 C43 106.4(12) . . ?
C55 N5 C49 111.0(12) . . ?
C18 N2 Np1 110.7(9) . . ?
C18 N2 C12 109.2(12) . . ?
C18 N2 C6 107.1(13) . . ?
C12 N2 Np1 106.7(9) . . ?
C6 N2 Np1 113.8(10) . . ?
C6 N2 C12 109.2(12) . . ?
O17 C26 H26A 110.6 . . ?
O17 C26 H26B 110.6 . . ?
O17 C26 C27 105.6(9) . . ?
H26A C26 H26B 108.7 . . ?
C27 C26 H26A 110.6 . . ?
C27 C26 H26B 110.6 . . ?
O20 C36 H36A 110.0 . . ?
O20 C36 H36B 110.0 . . ?
O20 C36 C37 108.3(11) . . ?
H36A C36 H36B 108.4 . . ?
C37 C36 H36A 110.0 . . ?
C37 C36 H36B 110.0 . . ?
O21 C37 H37A 109.7 . . ?
O21 C37 H37B 109.7 . . ?
C36 C37 O21 109.6(11) . . ?
C36 C37 H37A 109.7 . . ?
C36 C37 H37B 109.7 . . ?
H37A C37 H37B 108.2 . . ?
O31 C44 H44A 109.7 . . ?
O31 C44 H44B 109.7 . . ?
O31 C44 C43 109.8(12) . . ?
H44A C44 H44B 108.2 . . ?
C43 C44 H44A 109.7 . . ?
C43 C44 H44B 109.7 . . ?
N4 C33 H33A 109.3 . . ?
N4 C33 H33B 109.3 . . ?
N4 C33 C32 111.5(10) . . ?
H33A C33 H33B 108.0 . . ?
C32 C33 H33A 109.3 . . ?
C32 C33 H33B 109.3 . . ?
O16 C23 H23A 110.1 . . ?
O16 C23 H23B 110.1 . . ?
O16 C23 C22 107.9(12) . . ?
H23A C23 H23B 108.4 . . ?
C22 C23 H23A 110.1 . . ?
C22 C23 H23B 110.1 . . ?
O31 C45 H45A 109.4 . . ?
O31 C45 H45B 109.4 . . ?
H45A C45 H45B 108.0 . . ?
C46 C45 O31 111.1(13) . . ?
C46 C45 H45A 109.4 . . ?
C46 C45 H45B 109.4 . . ?
O32 C46 H46A 108.9 . . ?
O32 C46 H46B 108.9 . . ?
C45 C46 O32 113.5(13) . . ?
C45 C46 H46A 108.9 . . ?
C45 C46 H46B 108.9 . . ?
H46A C46 H46B 107.7 . . ?
O20 C35 H35A 110.1 . . ?
O20 C35 H35B 110.1 . . ?
O20 C35 C34 108.1(10) . . ?
H35A C35 H35B 108.4 . . ?
C34 C35 H35A 110.1 . . ?
C34 C35 H35B 110.1 . . ?
O35 C57 H57A 110.2 . . ?
O35 C57 H57B 110.2 . . ?
H57A C57 H57B 108.5 . . ?
C58 C57 O35 107.5(12) . . ?
C58 C57 H57A 110.2 . . ?
C58 C57 H57B 110.2 . . ?
F1 C19 S1 110.7(6) . . ?
F2 C19 S1 112.2(6) . . ?
F2 C19 F1 107.4(5) . . ?
F2 C19 F3 107.4(5) . . ?
F3 C19 S1 111.6(7) . . ?
F3 C19 F1 107.1(5) . . ?
O1 C2 H2A 110.0 . . ?
O1 C2 H2B 110.0 . . ?
O1 C2 C1 108.5(11) . . ?
H2A C2 H2B 108.4 . . ?
C1 C2 H2A 110.0 . . ?
C1 C2 H2B 110.0 . . ?
N5 C43 H43A 108.9 . . ?
N5 C43 H43B 108.9 . . ?
C44 C43 N5 113.2(12) . . ?
C44 C43 H43A 108.9 . . ?
C44 C43 H43B 108.9 . . ?
H43A C43 H43B 107.8 . . ?
O6 C16 H16A 109.3 . . ?
O6 C16 H16B 109.3 . . ?
O6 C16 C15 111.8(13) . . ?
H16A C16 H16B 107.9 . . ?
C15 C16 H16A 109.3 . . ?
C15 C16 H16B 109.3 . . ?
N4 C27 C26 112.3(10) . . ?
N4 C27 H27A 109.1 . . ?
N4 C27 H27B 109.1 . . ?
C26 C27 H27A 109.1 . . ?
C26 C27 H27B 109.1 . . ?
H27A C27 H27B 107.9 . . ?
N3 C34 H34A 109.1 . . ?
N3 C34 H34B 109.1 . . ?
C35 C34 N3 112.6(12) . . ?
C35 C34 H34A 109.1 . . ?
C35 C34 H34B 109.1 . . ?
H34A C34 H34B 107.8 . . ?
O4 C10 H10A 110.7 . . ?
O4 C10 H10B 110.7 . . ?
O4 C10 C9 105.2(13) . . ?
H10A C10 H10B 108.8 . . ?
C9 C10 H10A 110.7 . . ?
C9 C10 H10B 110.7 . . ?
O1 C3 H3A 110.4 . . ?
O1 C3 H3B 110.4 . . ?
O1 C3 C4 106.4(12) . . ?
H3A C3 H3B 108.6 . . ?
C4 C3 H3A 110.4 . . ?
C4 C3 H3B 110.4 . . ?
O36 C58 H58A 110.0 . . ?
O36 C58 H58B 110.0 . . ?
C57 C58 O36 108.4(13) . . ?
C57 C58 H58A 110.0 . . ?
C57 C58 H58B 110.0 . . ?
H58A C58 H58B 108.4 . . ?
O18 C29 H29A 110.5 . . ?
O18 C29 H29B 110.5 . . ?
O18 C29 C28 106.4(10) . . ?
H29A C29 H29B 108.6 . . ?
C28 C29 H29A 110.5 . . ?
C28 C29 H29B 110.5 . . ?
O33 C50 H50A 109.9 . . ?
O33 C50 H50B 109.9 . . ?
O33 C50 C49 108.8(12) . . ?
H50A C50 H50B 108.3 . . ?
C49 C50 H50A 109.9 . . ?
C49 C50 H50B 109.9 . . ?
O33 C51 H51A 110.6 . . ?
O33 C51 H51B 110.6 . . ?
O33 C51 C52 105.7(12) . . ?
H51A C51 H51B 108.7 . . ?
C52 C51 H51A 110.6 . . ?
C52 C51 H51B 110.6 . . ?
O35 C56 H56A 110.2 . . ?
O35 C56 H56B 110.2 . . ?
O35 C56 C55 107.4(11) . . ?
H56A C56 H56B 108.5 . . ?
C55 C56 H56A 110.2 . . ?
C55 C56 H56B 110.2 . . ?
N5 C49 C50 111.2(14) . . ?
N5 C49 H49A 109.4 . . ?
N5 C49 H49B 109.4 . . ?
C50 C49 H49A 109.4 . . ?
C50 C49 H49B 109.4 . . ?
H49A C49 H49B 108.0 . . ?
O2 C5 H5A 109.0 . . ?
O2 C5 H5B 109.0 . . ?
O2 C5 C6 112.7(14) . . ?
H5A C5 H5B 107.8 . . ?
C6 C5 H5A 109.0 . . ?
C6 C5 H5B 109.0 . . ?
N2 C18 H18A 109.2 . . ?
N2 C18 H18B 109.2 . . ?
N2 C18 C17 112.1(13) . . ?
H18A C18 H18B 107.9 . . ?
C17 C18 H18A 109.2 . . ?
C17 C18 H18B 109.2 . . ?
N4 C39 H39A 109.1 . . ?
N4 C39 H39B 109.1 . . ?
H39A C39 H39B 107.8 . . ?
C38 C39 N4 112.5(10) . . ?
C38 C39 H39A 109.1 . . ?
C38 C39 H39B 109.1 . . ?
O6 C17 C18 108.0(12) . . ?
O6 C17 H17A 110.1 . . ?
O6 C17 H17B 110.1 . . ?
C18 C17 H17A 110.1 . . ?
C18 C17 H17B 110.1 . . ?
H17A C17 H17B 108.4 . . ?
O19 C32 C33 108.6(11) . . ?
O19 C32 H32A 110.0 . . ?
O19 C32 H32B 110.0 . . ?
C33 C32 H32A 110.0 . . ?
C33 C32 H32B 110.0 . . ?
H32A C32 H32B 108.3 . . ?
O19 C31 H31A 107.7 . . ?
O19 C31 H31B 107.7 . . ?
H31A C31 H31B 107.1 . . ?
C30 C31 O19 118.5(15) . . ?
C30 C31 H31A 107.7 . . ?
C30 C31 H31B 107.7 . . ?
O5 C15 C16 106.7(13) . . ?
O5 C15 H15A 110.4 . . ?
O5 C15 H15B 110.4 . . ?
C16 C15 H15A 110.4 . . ?
C16 C15 H15B 110.4 . . ?
H15A C15 H15B 108.6 . . ?
N1 C7 H7A 109.2 . . ?
N1 C7 H7B 109.2 . . ?
N1 C7 C8 112.2(13) . . ?
H7A C7 H7B 107.9 . . ?
C8 C7 H7A 109.2 . . ?
C8 C7 H7B 109.2 . . ?
O3 C9 C10 108.4(13) . . ?
O3 C9 H9A 110.0 . . ?
O3 C9 H9B 110.0 . . ?
C10 C9 H9A 110.0 . . ?
C10 C9 H9B 110.0 . . ?
H9A C9 H9B 108.4 . . ?
O32 C47 H47A 110.1 . . ?
O32 C47 H47B 110.1 . . ?
O32 C47 C48 108.2(11) . . ?
H47A C47 H47B 108.4 . . ?
C48 C47 H47A 110.1 . . ?
C48 C47 H47B 110.1 . . ?
N2 C12 H12A 108.6 . . ?
N2 C12 H12B 108.6 . . ?
H12A C12 H12B 107.6 . . ?
C11 C12 N2 114.7(13) . . ?
C11 C12 H12A 108.6 . . ?
C11 C12 H12B 108.6 . . ?
N5 C55 C56 112.0(13) . . ?
N5 C55 H55A 109.2 . . ?
N5 C55 H55B 109.2 . . ?
C56 C55 H55A 109.2 . . ?
C56 C55 H55B 109.2 . . ?
H55A C55 H55B 107.9 . . ?
O18 C30 H30A 109.8 . . ?
O18 C30 H30B 109.8 . . ?
C31 C30 O18 109.4(11) . . ?
C31 C30 H30A 109.8 . . ?
C31 C30 H30B 109.8 . . ?
H30A C30 H30B 108.2 . . ?
N1 C13 H13A 109.6 . . ?
N1 C13 H13B 109.6 . . ?
N1 C13 C14 110.2(13) . . ?
H13A C13 H13B 108.1 . . ?
C14 C13 H13A 109.6 . . ?
C14 C13 H13B 109.6 . . ?
N1 C1 H1A 109.5 . . ?
N1 C1 H1B 109.5 . . ?
C2 C1 N1 110.9(12) . . ?
C2 C1 H1A 109.5 . . ?
C2 C1 H1B 109.5 . . ?
H1A C1 H1B 108.0 . . ?
N3 C22 H22A 108.7 . . ?
N3 C22 H22B 108.7 . . ?
C23 C22 N3 114.4(11) . . ?
C23 C22 H22A 108.7 . . ?
C23 C22 H22B 108.7 . . ?
H22A C22 H22B 107.6 . . ?
O3 C8 C7 106.7(13) . . ?
O3 C8 H8A 110.4 . . ?
O3 C8 H8B 110.4 . . ?
C7 C8 H8A 110.4 . . ?
C7 C8 H8B 110.4 . . ?
H8A C8 H8B 108.6 . . ?
F25 C63 S9 110.1(7) . . ?
F25 C63 F26 107.0(5) . . ?
F26 C63 S9 112.2(7) . . ?
F27 C63 S9 112.5(7) . . ?
F27 C63 F25 107.5(5) . . ?
F27 C63 F26 107.2(5) . . ?
O4 C11 C12 107.0(12) . . ?
O4 C11 H11A 110.3 . . ?
O4 C11 H11B 110.3 . . ?
C12 C11 H11A 110.3 . . ?
C12 C11 H11B 110.3 . . ?
H11A C11 H11B 108.6 . . ?
N6 C48 H48A 108.5 . . ?
N6 C48 H48B 108.5 . . ?
C47 C48 N6 115.0(12) . . ?
C47 C48 H48A 108.5 . . ?
C47 C48 H48B 108.5 . . ?
H48A C48 H48B 107.5 . . ?
O21 C38 C39 108.7(10) . . ?
O21 C38 H38A 109.9 . . ?
O21 C38 H38B 109.9 . . ?
C39 C38 H38A 109.9 . . ?
C39 C38 H38B 109.9 . . ?
H38A C38 H38B 108.3 . . ?
N6 C54 H54A 108.0 . . ?
N6 C54 H54B 108.0 . . ?
H54A C54 H54B 107.2 . . ?
C53 C54 N6 117.4(14) . . ?
C53 C54 H54A 108.0 . . ?
C53 C54 H54B 108.0 . . ?
N3 C28 C29 110.8(11) . . ?
N3 C28 H28A 109.5 . . ?
N3 C28 H28B 109.5 . . ?
C29 C28 H28A 109.5 . . ?
C29 C28 H28B 109.5 . . ?
H28A C28 H28B 108.1 . . ?
O2 C4 C3 111.0(14) . . ?
O2 C4 H4A 109.4 . . ?
O2 C4 H4B 109.4 . . ?
C3 C4 H4A 109.4 . . ?
C3 C4 H4B 109.4 . . ?
H4A C4 H4B 108.0 . . ?
N2 C6 H6A 108.8 . . ?
N2 C6 H6B 108.8 . . ?
C5 C6 N2 113.8(14) . . ?
C5 C6 H6A 108.8 . . ?
C5 C6 H6B 108.8 . . ?
H6A C6 H6B 107.7 . . ?
O17 C25 H25A 109.7 . . ?
O17 C25 H25B 109.7 . . ?
H25A C25 H25B 108.2 . . ?
C24 C25 O17 109.8(10) . . ?
C24 C25 H25A 109.7 . . ?
C24 C25 H25B 109.7 . . ?
O5 C14 C13 111.2(12) . . ?
O5 C14 H14A 109.4 . . ?
O5 C14 H14B 109.4 . . ?
C13 C14 H14A 109.4 . . ?
C13 C14 H14B 109.4 . . ?
H14A C14 H14B 108.0 . . ?
F14 C41 S5 111.4(7) . . ?
F14 C41 F15 107.1(5) . . ?
F14 C41 F13 107.5(5) . . ?
F15 C41 S5 111.6(6) . . ?
F15 C41 F13 107.3(5) . . ?
F13 C41 S5 111.7(7) . . ?
O34 C52 C51 108.9(13) . . ?
O34 C52 H52A 109.9 . . ?
O34 C52 H52B 109.9 . . ?
C51 C52 H52A 109.9 . . ?
C51 C52 H52B 109.9 . . ?
H52A C52 H52B 108.3 . . ?
F5 C20 S2 111.6(7) . . ?
F4 C20 S2 111.6(7) . . ?
F4 C20 F5 107.3(5) . . ?
F4 C20 F6 107.4(5) . . ?
F6 C20 S2 111.3(7) . . ?
F6 C20 F5 107.4(5) . . ?
F8 C21 S3 107.0(9) . . ?
F7 C21 S3 114.0(9) . . ?
F7 C21 F8 107.2(5) . . ?
F7 C21 F9 107.3(5) . . ?
F9 C21 S3 113.9(9) . . ?
F9 C21 F8 107.0(5) . . ?
O16 C24 H24A 107.6 . . ?
O16 C24 H24B 107.6 . . ?
C25 C24 O16 118.7(12) . . ?
C25 C24 H24A 107.6 . . ?
C25 C24 H24B 107.6 . . ?
H24A C24 H24B 107.1 . . ?
F10 C40 S4 114.0(7) . . ?
F10 C40 F12 107.5(5) . . ?
F10 C40 F11 107.5(5) . . ?
F12 C40 S4 105.6(7) . . ?
F11 C40 S4 114.5(7) . . ?
F11 C40 F12 107.3(5) . . ?
O36 C59 H59A 109.9 . . ?
O36 C59 H59B 109.9 . . ?
O36 C59 C60 108.8(12) . . ?
H59A C59 H59B 108.3 . . ?
C60 C59 H59A 109.9 . . ?
C60 C59 H59B 109.9 . . ?
F19 C61 S7 113.9(8) . . ?
F19 C61 F21 107.1(5) . . ?
F19 C61 F20 107.3(5) . . ?
F21 C61 S7 111.9(8) . . ?
F20 C61 S7 109.1(8) . . ?
F20 C61 F21 107.2(5) . . ?
N6 C60 C59 113.0(13) . . ?
N6 C60 H60A 109.0 . . ?
N6 C60 H60B 109.0 . . ?
C59 C60 H60A 109.0 . . ?
C59 C60 H60B 109.0 . . ?
H60A C60 H60B 107.8 . . ?
O34 C53 C54 114.4(15) . . ?
O34 C53 H53A 108.7 . . ?
O34 C53 H53B 108.7 . . ?
C54 C53 H53A 108.7 . . ?
C54 C53 H53B 108.7 . . ?
H53A C53 H53B 107.6 . . ?
F23A C62A S8A 115.3(12) . . ?
F23A C62A F24A 107.3(5) . . ?
F24A C62A S8A 108.4(12) . . ?
F22A C62A S8A 110.9(12) . . ?
F22A C62A F23A 107.3(5) . . ?
F22A C62A F24A 107.4(5) . . ?
F16A C42A S6 113.8(12) . . ?
F18A C42A S6 112.2(12) . . ?
F18A C42A F16A 107.3(5) . . ?
F18A C42A F17A 107.3(5) . . ?
F17A C42A S6 108.9(12) . . ?
F17A C42A F16A 107.1(5) . . ?
F18B C42B S6 111.1(12) . . ?
F18B C42B F17B 107.2(5) . . ?
F18B C42B F16B 107.3(5) . . ?
F17B C42B S6 115.5(12) . . ?
F17B C42B F16B 107.3(5) . . ?
F16B C42B S6 108.0(11) . . ?
O40 S8B O42B 111(2) . . ?
O40 S8B C62B 112.2(15) . . ?
O40 S8B O41B 110.6(18) . . ?
O42B S8B C62B 113(2) . . ?
O42B S8B O41B 112(2) . . ?
C62B S8B O41B 97.7(19) . . ?
F24B C62B S8B 115.7(18) . . ?
F24B C62B F22B 107.4(5) . . ?
F23B C62B S8B 118.5(19) . . ?
F23B C62B F24B 107.3(5) . . ?
F23B C62B F22B 107.4(5) . . ?
F22B C62B S8B 99.3(19) . . ?

loop_
_geom_bond_atom_site_label_1
_geom_bond_atom_site_label_2
_geom_bond_distance
_geom_bond_site_symmetry_2
_geom_bond_publ_flag
Np2 O17 2.635(8) . ?
Np2 O21 2.643(8) . ?
Np2 O18 2.646(8) . ?
Np2 O20 2.633(8) . ?
Np2 O16 2.578(8) . ?
Np2 O22 2.442(8) . ?
Np2 O25 2.512(8) . ?
Np2 O19 2.576(9) . ?
Np2 N3 2.738(10) . ?
Np2 N4 2.755(9) . ?
Np1 O1 2.653(8) . ?
Np1 O7 2.456(7) . ?
Np1 O4 2.641(9) . ?
Np1 O6 2.614(9) . ?
Np1 O3 2.640(10) . ?
Np1 O5 2.640(9) . ?
Np1 O10 2.481(8) . ?
Np1 O2 2.605(10) . ?
Np1 N1 2.772(12) . ?
Np1 N2 2.774(12) . ?
Np3 O31 2.633(9) . ?
Np3 O32 2.608(9) . ?
Np3 O35 2.619(9) . ?
Np3 O37 2.484(9) . ?
Np3 O34 2.570(9) . ?
Np3 O33 2.660(9) . ?
Np3 O36 2.622(9) . ?
Np3 N6 2.772(11) . ?
Np3 O40 2.426(9) . ?
Np3 N5 2.734(11) . ?
S9 O45 1.425(10) . ?
S9 O43 1.426(11) . ?
S9 O44 1.398(10) . ?
S9 C63 1.806(11) . ?
S6 O29 1.418(11) . ?
S6 O30 1.438(10) . ?
S6 O28 1.429(11) . ?
S6 C42A 1.833(16) . ?
S6 C42B 1.767(15) . ?
S1 O7 1.438(8) . ?
S1 O9 1.456(11) . ?
S1 O8 1.406(12) . ?
S1 C19 1.792(10) . ?
S5 O25 1.437(8) . ?
S5 O26 1.442(11) . ?
S5 O27 1.416(11) . ?
S5 C41 1.799(10) . ?
S2 O11 1.413(11) . ?
S2 O10 1.454(9) . ?
S2 O12 1.424(10) . ?
S2 C20 1.780(11) . ?
S4 O22 1.442(9) . ?
S4 O24 1.421(10) . ?
S4 O23 1.557(11) . ?
S4 C40 1.702(11) . ?
S7 O37 1.446(9) . ?
S7 O39 1.359(12) . ?
S7 O38 1.442(12) . ?
S7 C61 1.745(12) . ?
S3 O13 1.464(16) . ?
S3 O15 1.387(13) . ?
S3 O14 1.383(14) . ?
S3 C21 1.751(13) . ?
S8A O40 1.433(17) . ?
S8A O42A 1.35(3) . ?
S8A C62A 1.82(2) . ?
S8A O41A 1.54(3) . ?
F25 C63 1.333(5) . ?
F14 C41 1.332(5) . ?
F26 C63 1.334(5) . ?
F15 C41 1.333(5) . ?
F10 C40 1.333(5) . ?
O17 C26 1.444(14) . ?
O17 C25 1.448(14) . ?
F1 C19 1.332(5) . ?
O31 C44 1.397(16) . ?
O31 C45 1.458(16) . ?
O1 C2 1.431(16) . ?
O1 C3 1.424(17) . ?
F2 C19 1.330(5) . ?
F12 C40 1.336(5) . ?
O32 C46 1.410(16) . ?
O32 C47 1.398(16) . ?
F11 C40 1.333(5) . ?
O21 C37 1.463(14) . ?
O21 C38 1.390(14) . ?
O18 C29 1.417(14) . ?
O18 C30 1.411(15) . ?
F27 C63 1.332(5) . ?
O35 C57 1.445(15) . ?
O35 C56 1.455(15) . ?
F5 C20 1.332(5) . ?
O20 C36 1.438(14) . ?
O20 C35 1.424(14) . ?
F3 C19 1.332(5) . ?
O16 C23 1.418(15) . ?
O16 C24 1.406(14) . ?
O4 C10 1.413(17) . ?
O4 C11 1.440(18) . ?
O6 C16 1.437(15) . ?
O6 C17 1.388(16) . ?
O3 C9 1.422(17) . ?
O3 C8 1.432(18) . ?
O5 C15 1.422(17) . ?
O5 C14 1.425(17) . ?
F4 C20 1.332(5) . ?
O34 C52 1.439(16) . ?
O34 C53 1.375(17) . ?
F19 C61 1.333(5) . ?
O33 C50 1.456(17) . ?
O33 C51 1.413(16) . ?
F6 C20 1.332(5) . ?
O19 C32 1.408(15) . ?
O19 C31 1.379(16) . ?
F13 C41 1.333(5) . ?
O2 C5 1.388(17) . ?
O2 C4 1.412(16) . ?
F8 C21 1.335(5) . ?
O36 C58 1.443(17) . ?
O36 C59 1.435(16) . ?
F21 C61 1.333(5) . ?
F20 C61 1.333(5) . ?
F7 C21 1.331(5) . ?
F9 C21 1.334(5) . ?
N1 C7 1.446(18) . ?
N1 C13 1.465(18) . ?
N1 C1 1.518(17) . ?
N3 C34 1.517(17) . ?
N3 C22 1.478(16) . ?
N3 C28 1.452(17) . ?
N4 C33 1.481(14) . ?
N4 C27 1.475(15) . ?
N4 C39 1.508(14) . ?
N6 C48 1.517(17) . ?
N6 C54 1.455(17) . ?
N6 C60 1.483(17) . ?
O40 S8B 1.46(2) . ?
F23A C62A 1.332(5) . ?
N5 C43 1.512(17) . ?
N5 C49 1.473(18) . ?
N5 C55 1.469(18) . ?
N2 C18 1.475(19) . ?
N2 C12 1.492(18) . ?
N2 C6 1.479(19) . ?
F24A C62A 1.333(5) . ?
C26 H26A 0.9900 . ?
C26 H26B 0.9900 . ?
C26 C27 1.494(15) . ?
C36 H36A 0.9900 . ?
C36 H36B 0.9900 . ?
C36 C37 1.457(17) . ?
C37 H37A 0.9900 . ?
C37 H37B 0.9900 . ?
C44 H44A 0.9900 . ?
C44 H44B 0.9900 . ?
C44 C43 1.478(19) . ?
F22A C62A 1.332(5) . ?
C33 H33A 0.9900 . ?
C33 H33B 0.9900 . ?
C33 C32 1.502(17) . ?
C23 H23A 0.9900 . ?
C23 H23B 0.9900 . ?
C23 C22 1.431(16) . ?
C45 H45A 0.9900 . ?
C45 H45B 0.9900 . ?
C45 C46 1.40(2) . ?
C46 H46A 0.9900 . ?
C46 H46B 0.9900 . ?
C35 H35A 0.9900 . ?
C35 H35B 0.9900 . ?
C35 C34 1.485(18) . ?
C57 H57A 0.9900 . ?
C57 H57B 0.9900 . ?
C57 C58 1.439(19) . ?
C2 H2A 0.9900 . ?
C2 H2B 0.9900 . ?
C2 C1 1.516(18) . ?
C43 H43A 0.9900 . ?
C43 H43B 0.9900 . ?
C16 H16A 0.9900 . ?
C16 H16B 0.9900 . ?
C16 C15 1.46(2) . ?
C27 H27A 0.9900 . ?
C27 H27B 0.9900 . ?
C34 H34A 0.9900 . ?
C34 H34B 0.9900 . ?
C10 H10A 0.9900 . ?
C10 H10B 0.9900 . ?
C10 C9 1.49(2) . ?
C3 H3A 0.9900 . ?
C3 H3B 0.9900 . ?
C3 C4 1.45(2) . ?
C58 H58A 0.9900 . ?
C58 H58B 0.9900 . ?
C29 H29A 0.9900 . ?
C29 H29B 0.9900 . ?
C29 C28 1.530(18) . ?
C50 H50A 0.9900 . ?
C50 H50B 0.9900 . ?
C50 C49 1.48(2) . ?
C51 H51A 0.9900 . ?
C51 H51B 0.9900 . ?
C51 C52 1.469(19) . ?
C56 H56A 0.9900 . ?
C56 H56B 0.9900 . ?
C56 C55 1.48(2) . ?
C49 H49A 0.9900 . ?
C49 H49B 0.9900 . ?
C5 H5A 0.9900 . ?
C5 H5B 0.9900 . ?
C5 C6 1.43(2) . ?
C18 H18A 0.9900 . ?
C18 H18B 0.9900 . ?
C18 C17 1.506(19) . ?
C39 H39A 0.9900 . ?
C39 H39B 0.9900 . ?
C39 C38 1.495(18) . ?
C17 H17A 0.9900 . ?
C17 H17B 0.9900 . ?
C32 H32A 0.9900 . ?
C32 H32B 0.9900 . ?
C31 H31A 0.9900 . ?
C31 H31B 0.9900 . ?
C31 C30 1.370(11) . ?
C15 H15A 0.9900 . ?
C15 H15B 0.9900 . ?
C7 H7A 0.9900 . ?
C7 H7B 0.9900 . ?
C7 C8 1.50(2) . ?
C9 H9A 0.9900 . ?
C9 H9B 0.9900 . ?
C47 H47A 0.9900 . ?
C47 H47B 0.9900 . ?
C47 C48 1.502(18) . ?
C12 H12A 0.9900 . ?
C12 H12B 0.9900 . ?
C12 C11 1.475(18) . ?
C55 H55A 0.9900 . ?
C55 H55B 0.9900 . ?
C30 H30A 0.9900 . ?
C30 H30B 0.9900 . ?
C13 H13A 0.9900 . ?
C13 H13B 0.9900 . ?
C13 C14 1.50(2) . ?
C1 H1A 0.9900 . ?
C1 H1B 0.9900 . ?
C22 H22A 0.9900 . ?
C22 H22B 0.9900 . ?
C8 H8A 0.9900 . ?
C8 H8B 0.9900 . ?
C11 H11A 0.9900 . ?
C11 H11B 0.9900 . ?
C48 H48A 0.9900 . ?
C48 H48B 0.9900 . ?
C38 H38A 0.9900 . ?
C38 H38B 0.9900 . ?
C54 H54A 0.9900 . ?
C54 H54B 0.9900 . ?
C54 C53 1.42(2) . ?
C28 H28A 0.9900 . ?
C28 H28B 0.9900 . ?
C4 H4A 0.9900 . ?
C4 H4B 0.9900 . ?
C6 H6A 0.9900 . ?
C6 H6B 0.9900 . ?
C25 H25A 0.9900 . ?
C25 H25B 0.9900 . ?
C25 C24 1.399(7) . ?
C14 H14A 0.9900 . ?
C14 H14B 0.9900 . ?
C52 H52A 0.9900 . ?
C52 H52B 0.9900 . ?
C24 H24A 0.9900 . ?
C24 H24B 0.9900 . ?
C59 H59A 0.9900 . ?
C59 H59B 0.9900 . ?
C59 C60 1.50(2) . ?
C60 H60A 0.9900 . ?
C60 H60B 0.9900 . ?
C53 H53A 0.9900 . ?
C53 H53B 0.9900 . ?
F18B C42B 1.333(5) . ?
F17B C42B 1.333(5) . ?
C42A F16A 1.333(5) . ?
C42A F18A 1.333(5) . ?
C42A F17A 1.333(5) . ?
F16B C42B 1.333(5) . ?
S8B O42B 1.49(4) . ?
S8B C62B 1.61(3) . ?
S8B O41B 1.77(4) . ?
C62B F24B 1.332(5) . ?
C62B F23B 1.332(5) . ?
C62B F22B 1.332(5) . ?

loop_
_geom_torsion_atom_site_label_1
_geom_torsion_atom_site_label_2
_geom_torsion_atom_site_label_3
_geom_torsion_atom_site_label_4
_geom_torsion
_geom_torsion_site_symmetry_1
_geom_torsion_site_symmetry_2
_geom_torsion_site_symmetry_3
_geom_torsion_site_symmetry_4
_geom_torsion_publ_flag
Np2 O17 C26 C27 -1.1(13) . . . . ?
Np2 O17 C25 C24 -15.6(17) . . . . ?
Np2 O21 C37 C36 38.7(15) . . . . ?
Np2 O21 C38 C39 -16.1(15) . . . . ?
Np2 O18 C29 C28 4.2(15) . . . . ?
Np2 O18 C30 C31 -14.3(18) . . . . ?
Np2 O20 C36 C37 40.1(15) . . . . ?
Np2 O20 C35 C34 -13.4(17) . . . . ?
Np2 O16 C23 C22 -51.1(14) . . . . ?
Np2 O16 C24 C25 -31(2) . . . . ?
Np2 O19 C32 C33 -57.0(12) . . . . ?
Np2 O19 C31 C30 -44.5(19) . . . . ?
Np2 N3 C34 C35 -53.8(14) . . . . ?
Np2 N3 C22 C23 -34.0(13) . . . . ?
Np2 N3 C28 C29 -62.5(12) . . . . ?
Np2 N4 C33 C32 -27.7(12) . . . . ?
Np2 N4 C27 C26 -62.3(11) . . . . ?
Np2 N4 C39 C38 -53.7(12) . . . . ?
Np1 O1 C2 C1 -8.9(16) . . . . ?
Np1 O1 C3 C4 29.6(17) . . . . ?
Np1 O4 C10 C9 -44.5(16) . . . . ?
Np1 O4 C11 C12 17.1(17) . . . . ?
Np1 O6 C16 C15 -38.9(17) . . . . ?
Np1 O6 C17 C18 30.4(17) . . . . ?
Np1 O3 C9 C10 -46.4(15) . . . . ?
Np1 O3 C8 C7 46.7(15) . . . . ?
Np1 O5 C15 C16 -39.0(16) . . . . ?
Np1 O5 C14 C13 16.2(16) . . . . ?
Np1 O2 C5 C6 57.6(18) . . . . ?
Np1 O2 C4 C3 49.7(17) . . . . ?
Np1 N1 C7 C8 42.8(16) . . . . ?
Np1 N1 C13 C14 50.7(15) . . . . ?
Np1 N1 C1 C2 61.9(14) . . . . ?
Np1 N2 C18 C17 48.4(15) . . . . ?
Np1 N2 C12 C11 56.9(15) . . . . ?
Np1 N2 C6 C5 12.2(17) . . . . ?
Np3 O31 C44 C43 44.3(16) . . . . ?
Np3 O31 C45 C46 -32.9(19) . . . . ?
Np3 O32 C46 C45 -36.7(18) . . . . ?
Np3 O32 C47 C48 2.7(16) . . . . ?
Np3 O35 C57 C58 -39.1(17) . . . . ?
Np3 O35 C56 C55 14.3(17) . . . . ?
Np3 O34 C52 C51 57.1(14) . . . . ?
Np3 O34 C53 C54 -28.6(18) . . . . ?
Np3 O33 C50 C49 -14.4(17) . . . . ?
Np3 O33 C51 C52 27.7(16) . . . . ?
Np3 O36 C58 C57 -42.0(17) . . . . ?
Np3 O36 C59 C60 19.6(17) . . . . ?
Np3 N6 C48 C47 54.6(14) . . . . ?
Np3 N6 C54 C53 -26.2(18) . . . . ?
Np3 N6 C60 C59 50.1(15) . . . . ?
Np3 O40 S8B O42B 12(4) . . . . ?
Np3 O40 S8B C62B 140(2) . . . . ?
Np3 O40 S8B O41B -112(3) . . . . ?
Np3 N5 C43 C44 37.8(15) . . . . ?
Np3 N5 C49 C50 62.1(14) . . . . ?
Np3 N5 C55 C56 58.6(14) . . . . ?
O17 C26 C27 N4 42.9(13) . . . . ?
O17 C25 C24 O16 29(2) . . . . ?
O31 C44 C43 N5 -53.8(18) . . . . ?
O31 C45 C46 O32 44(2) . . . . ?
O1 C2 C1 N1 -37.2(17) . . . . ?
O1 C3 C4 O2 -48.2(18) . . . . ?
O32 C47 C48 N6 -40.6(17) . . . . ?
O18 C29 C28 N3 39.5(15) . . . . ?
O45 S9 C63 F25 179.8(6) . . . . ?
O45 S9 C63 F26 60.7(7) . . . . ?
O45 S9 C63 F27 -60.4(7) . . . . ?
O7 S1 C19 F1 -55.6(6) . . . . ?
O7 S1 C19 F2 -175.7(6) . . . . ?
O7 S1 C19 F3 63.6(6) . . . . ?
O35 C57 C58 O36 48.0(17) . . . . ?
O35 C56 C55 N5 -48.2(17) . . . . ?
O20 C36 C37 O21 -47.6(15) . . . . ?
O20 C35 C34 N3 44.2(17) . . . . ?
O43 S9 C63 F25 59.6(7) . . . . ?
O43 S9 C63 F26 -59.5(7) . . . . ?
O43 S9 C63 F27 179.5(7) . . . . ?
O16 C23 C22 N3 55.2(15) . . . . ?
O22 S4 C40 F10 54.2(7) . . . . ?
O22 S4 C40 F12 -63.6(6) . . . . ?
O22 S4 C40 F11 178.5(6) . . . . ?
O4 C10 C9 O3 55.8(17) . . . . ?
O6 C16 C15 O5 47.6(18) . . . . ?
O37 S7 C61 F19 177.5(6) . . . . ?
O37 S7 C61 F21 55.9(7) . . . . ?
O37 S7 C61 F20 -62.6(7) . . . . ?
O44 S9 C63 F25 -62.1(7) . . . . ?
O44 S9 C63 F26 178.8(6) . . . . ?
O44 S9 C63 F27 57.8(7) . . . . ?
O11 S2 O10 Np1 37.9(18) . . . . ?
O11 S2 C20 F5 -176.5(7) . . . . ?
O11 S2 C20 F4 63.5(7) . . . . ?
O11 S2 C20 F6 -56.6(7) . . . . ?
O25 S5 C41 F14 -59.7(6) . . . . ?
O25 S5 C41 F15 60.0(7) . . . . ?
O25 S5 C41 F13 -179.9(6) . . . . ?
O10 S2 C20 F5 63.5(7) . . . . ?
O10 S2 C20 F4 -56.5(7) . . . . ?
O10 S2 C20 F6 -176.6(6) . . . . ?
O33 C50 C49 N5 -32.6(19) . . . . ?
O33 C51 C52 O34 -51.4(16) . . . . ?
O26 S5 O25 Np2 -50.0(13) . . . . ?
O26 S5 C41 F14 -179.0(7) . . . . ?
O26 S5 C41 F15 -59.3(7) . . . . ?
O26 S5 C41 F13 60.8(7) . . . . ?
O19 C31 C30 O18 38(2) . . . . ?
O2 C5 C6 N2 -45(2) . . . . ?
O29 S6 C42A F16A -63.5(10) . . . . ?
O29 S6 C42A F18A 174.5(9) . . . . ?
O29 S6 C42A F17A 55.9(9) . . . . ?
O29 S6 C42B F18B -174.7(8) . . . . ?
O29 S6 C42B F17B 62.9(9) . . . . ?
O29 S6 C42B F16B -57.3(9) . . . . ?
O9 S1 O7 Np1 -64(3) . . . . ?
O9 S1 C19 F1 -174.3(6) . . . . ?
O9 S1 C19 F2 65.6(7) . . . . ?
O9 S1 C19 F3 -55.0(7) . . . . ?
O36 C59 C60 N6 -45.8(18) . . . . ?
O24 S4 O22 Np2 50(2) . . . . ?
O24 S4 C40 F10 -179.0(6) . . . . ?
O24 S4 C40 F12 63.2(7) . . . . ?
O24 S4 C40 F11 -54.6(7) . . . . ?
O8 S1 O7 Np1 73(3) . . . . ?
O8 S1 C19 F1 62.8(7) . . . . ?
O8 S1 C19 F2 -57.3(7) . . . . ?
O8 S1 C19 F3 -178.0(6) . . . . ?
O12 S2 O10 Np1 -98.0(16) . . . . ?
O12 S2 C20 F5 -56.5(7) . . . . ?
O12 S2 C20 F4 -176.5(6) . . . . ?
O12 S2 C20 F6 63.4(7) . . . . ?
O27 S5 O25 Np2 85.1(12) . . . . ?
O27 S5 C41 F14 58.9(7) . . . . ?
O27 S5 C41 F15 178.5(7) . . . . ?
O27 S5 C41 F13 -61.4(7) . . . . ?
O39 S7 O37 Np3 68.4(15) . . . . ?
O39 S7 C61 F19 -59.6(8) . . . . ?
O39 S7 C61 F21 178.7(8) . . . . ?
O39 S7 C61 F20 60.2(8) . . . . ?
O13 S3 C21 F8 170.5(8) . . . . ?
O13 S3 C21 F7 52.2(9) . . . . ?
O13 S3 C21 F9 -71.4(9) . . . . ?
O38 S7 O37 Np3 -68.7(15) . . . . ?
O38 S7 C61 F19 59.9(8) . . . . ?
O38 S7 C61 F21 -61.8(8) . . . . ?
O38 S7 C61 F20 179.7(8) . . . . ?
N1 C7 C8 O3 -58.1(18) . . . . ?
N1 C13 C14 O5 -43.6(17) . . . . ?
N4 C33 C32 O19 54.3(14) . . . . ?
N4 C39 C38 O21 46.5(14) . . . . ?
O23 S4 O22 Np2 -89.8(18) . . . . ?
O23 S4 C40 F10 -59.1(7) . . . . ?
O23 S4 C40 F12 -177.0(6) . . . . ?
O23 S4 C40 F11 65.2(7) . . . . ?
O30 S6 C42A F16A 178.9(9) . . . . ?
O30 S6 C42A F18A 56.9(10) . . . . ?
O30 S6 C42A F17A -61.7(9) . . . . ?
O30 S6 C42B F18B 61.3(9) . . . . ?
O30 S6 C42B F17B -61.2(9) . . . . ?
O30 S6 C42B F16B 178.7(8) . . . . ?
N6 C54 C53 O34 36(2) . . . . ?
O40 S8A C62A F23A -177.6(10) . . . . ?
O40 S8A C62A F24A -57.3(13) . . . . ?
O40 S8A C62A F22A 60.3(13) . . . . ?
O40 S8B C62B F24B 174.1(14) . . . . ?
O40 S8B C62B F23B 44(2) . . . . ?
O40 S8B C62B F22B -71(2) . . . . ?
O15 S3 C21 F8 60.1(9) . . . . ?
O15 S3 C21 F7 -58.2(10) . . . . ?
O15 S3 C21 F9 178.2(9) . . . . ?
O14 S3 C21 F8 -76.9(11) . . . . ?
O14 S3 C21 F7 164.8(10) . . . . ?
O14 S3 C21 F9 41.2(12) . . . . ?
N2 C18 C17 O6 -51.4(17) . . . . ?
N2 C12 C11 O4 -50.1(18) . . . . ?
O28 S6 C42A F16A 56.0(11) . . . . ?
O28 S6 C42A F18A -66.1(11) . . . . ?
O28 S6 C42A F17A 175.3(9) . . . . ?
O28 S6 C42B F18B -57.0(9) . . . . ?
O28 S6 C42B F17B -179.4(9) . . . . ?
O28 S6 C42B F16B 60.4(9) . . . . ?
C26 O17 C25 C24 166.3(13) . . . . ?
C36 O20 C35 C34 172.7(12) . . . . ?
O42A S8A O40 Np3 -41(3) . . . . ?
O42A S8A C62A F23A 62.9(15) . . . . ?
O42A S8A C62A F24A -176.9(14) . . . . ?
O42A S8A C62A F22A -59.3(15) . . . . ?
C37 O21 C38 C39 169.0(11) . . . . ?
C44 O31 C45 C46 -175.9(15) . . . . ?
C33 N4 C27 C26 63.1(13) . . . . ?
C33 N4 C39 C38 -176.7(11) . . . . ?
C23 O16 C24 C25 122.3(16) . . . . ?
C45 O31 C44 C43 -173.0(14) . . . . ?
C46 O32 C47 C48 170.0(12) . . . . ?
C35 O20 C36 C37 -145.7(12) . . . . ?
C57 O35 C56 C55 -171.6(13) . . . . ?
C19 S1 O7 Np1 -175(3) . . . . ?
C2 O1 C3 C4 -162.3(13) . . . . ?
C43 N5 C49 C50 -60.7(16) . . . . ?
C43 N5 C55 C56 179.3(12) . . . . ?
C16 O6 C17 C18 -163.1(13) . . . . ?
C27 N4 C33 C32 -149.5(10) . . . . ?
C27 N4 C39 C38 61.9(13) . . . . ?
C34 N3 C22 C23 86.4(14) . . . . ?
C34 N3 C28 C29 179.5(11) . . . . ?
C10 O4 C11 C12 175.3(13) . . . . ?
C3 O1 C2 C1 -176.9(13) . . . . ?
C58 O36 C59 C60 -167.8(13) . . . . ?
C29 O18 C30 C31 165.7(14) . . . . ?
C50 O33 C51 C52 -163.8(13) . . . . ?
C51 O33 C50 C49 176.9(13) . . . . ?
C56 O35 C57 C58 146.7(14) . . . . ?
C49 N5 C43 C44 157.8(13) . . . . ?
C49 N5 C55 C56 -59.1(16) . . . . ?
C5 O2 C4 C3 -94.1(18) . . . . ?
C18 N2 C12 C11 176.6(13) . . . . ?
C18 N2 C6 C5 -110.4(16) . . . . ?
C39 N4 C33 C32 92.2(12) . . . . ?
C39 N4 C27 C26 -179.2(10) . . . . ?
C17 O6 C16 C15 153.8(14) . . . . ?
C32 O19 C31 C30 106.7(17) . . . . ?
C31 O19 C32 C33 151.9(12) . . . . ?
C15 O5 C14 C13 -173.4(13) . . . . ?
C7 N1 C13 C14 176.2(13) . . . . ?
C7 N1 C1 C2 -60.2(17) . . . . ?
C9 O3 C8 C7 -174.4(13) . . . . ?
C47 O32 C46 C45 155.0(14) . . . . ?
C12 N2 C18 C17 -68.9(16) . . . . ?
C12 N2 C6 C5 131.4(14) . . . . ?
C55 N5 C43 C44 -81.0(15) . . . . ?
C55 N5 C49 C50 -179.2(12) . . . . ?
C30 O18 C29 C28 -175.8(12) . . . . ?
C13 N1 C7 C8 -82.7(17) . . . . ?
C13 N1 C1 C2 -177.7(13) . . . . ?
C1 N1 C7 C8 160.3(13) . . . . ?
C1 N1 C13 C14 -64.6(16) . . . . ?
C22 N3 C34 C35 -175.4(11) . . . . ?
C22 N3 C28 C29 61.4(14) . . . . ?
C8 O3 C9 C10 174.1(13) . . . . ?
C11 O4 C10 C9 156.2(13) . . . . ?
C48 N6 C54 C53 92.0(16) . . . . ?
C48 N6 C60 C59 -65.1(16) . . . . ?
C38 O21 C37 C36 -146.0(12) . . . . ?
C54 N6 C48 C47 -67.9(17) . . . . ?
C54 N6 C60 C59 174.1(13) . . . . ?
C28 N3 C34 C35 62.8(15) . . . . ?
C28 N3 C22 C23 -155.8(12) . . . . ?
C4 O2 C5 C6 -157.2(15) . . . . ?
C6 N2 C18 C17 173.0(13) . . . . ?
C6 N2 C12 C11 -66.6(17) . . . . ?
C25 O17 C26 C27 177.0(11) . . . . ?
C14 O5 C15 C16 150.2(12) . . . . ?
C41 S5 O25 Np2 -163.4(10) . . . . ?
C52 O34 C53 C54 164.7(13) . . . . ?
C20 S2 O10 Np1 149.8(14) . . . . ?
C24 O16 C23 C22 154.9(12) . . . . ?
C40 S4 O22 Np2 169.2(16) . . . . ?
C59 O36 C58 C57 145.1(13) . . . . ?
C61 S7 O37 Np3 -174.7(12) . . . . ?
C60 N6 C48 C47 173.2(12) . . . . ?
C60 N6 C54 C53 -149.1(14) . . . . ?
C53 O34 C52 C51 -135.3(13) . . . . ?
C62A S8A O40 Np3 -152.9(13) . . . . ?
O42B S8B C62B F24B -59(2) . . . . ?
O42B S8B C62B F23B 171.2(19) . . . . ?
O42B S8B C62B F22B 55(2) . . . . ?
O41A S8A O40 Np3 93(2) . . . . ?
O41A S8A C62A F23A -61.4(14) . . . . ?
O41A S8A C62A F24A 58.8(13) . . . . ?
O41A S8A C62A F22A 176.5(12) . . . . ?
O41B S8B C62B F24B 58.1(19) . . . . ?
O41B S8B C62B F23B -71.5(19) . . . . ?
O41B S8B C62B F22B 172.7(16) . . . . ?
